data_7219200
loop_
_publ_author_name
'Zhang, Ying'
'Zhang, Liangliang'
'Liu, Heyuan'
'Sun, Di'
'Li, Xiyou'

_publ_section_title
;
 Synthesis and aggregation properties of a series of dumbbell polyhedral
 oligosilsesquioxane-perylene diimide triads
;
_journal_issue 6
_journal_name_full CrystEngComm
_journal_page_first 1453
_journal_paper_doi 10.1039/C4CE02392G
_journal_volume 17
_journal_year 2015
_chemical_formula_moiety 'C126 H194 N2 O32 Si16, 2(C H Cl3)'
_chemical_formula_sum 'C128 H196 Cl6 N2 O32 Si16'
_chemical_formula_weight 2937.01
_chemical_name_systematic
; 
 ? 
;
_space_group_IT_number 2
_symmetry_cell_setting triclinic
_symmetry_space_group_name_Hall '-P 1'
_symmetry_space_group_name_H-M 'P -1'
_atom_sites_solution_hydrogens geom
_atom_sites_solution_primary direct
_atom_sites_solution_secondary difmap
_audit_creation_method SHELXL-97
_audit_update_record
;
2014-12-29 deposited with the CCDC.
2015-01-02 downloaded from the CCDC.
;
_cell_angle_alpha 87.099(7)
_cell_angle_beta 82.157(6)
_cell_angle_gamma 83.536(6)
_cell_formula_units_Z 2
_cell_length_a 10.975(4)
_cell_length_b 21.227(7)
_cell_length_c 34.042(10)
_cell_measurement_reflns_used 599
_cell_measurement_temperature 196(2)
_cell_measurement_theta_max 29.807
_cell_measurement_theta_min 4.463
_cell_volume 7802(4)
_computing_cell_refinement 'Bruker SAINT'
_computing_data_collection 'Bruker APEX II'
_computing_data_reduction 'Bruker SAINT'
_computing_molecular_graphics 'Bruker SAINT'
_computing_publication_material 'Bruker SAINT'
_computing_structure_refinement 'SHELXL-97 (Sheldrick, 1997)'
_computing_structure_solution 'SHELXS-97 (Sheldrick, 1990)'
_diffrn_ambient_temperature 196(2)
_diffrn_measured_fraction_theta_full 0.987
_diffrn_measured_fraction_theta_max 0.987
_diffrn_measurement_device_type 'Bruker APEX-II CCD'
_diffrn_measurement_method '\f and \w scans'
_diffrn_radiation_monochromator graphite
_diffrn_radiation_source 'fine-focus sealed tube'
_diffrn_radiation_type MoK\a
_diffrn_radiation_wavelength 0.71073
_diffrn_reflns_av_R_equivalents 0.1484
_diffrn_reflns_av_sigmaI/netI 0.6544
_diffrn_reflns_limit_h_max 13
_diffrn_reflns_limit_h_min -12
_diffrn_reflns_limit_k_max 25
_diffrn_reflns_limit_k_min -24
_diffrn_reflns_limit_l_max 31
_diffrn_reflns_limit_l_min -40
_diffrn_reflns_number 38909
_diffrn_reflns_theta_full 25.00
_diffrn_reflns_theta_max 25.00
_diffrn_reflns_theta_min 1.57
_exptl_absorpt_coefficient_mu 0.300
_exptl_absorpt_correction_T_max 0.9911
_exptl_absorpt_correction_T_min 0.9852
_exptl_absorpt_correction_type multi-scan
_exptl_absorpt_process_details sadabs
_exptl_crystal_colour red
_exptl_crystal_density_diffrn 1.250
_exptl_crystal_density_method 'not measured'
_exptl_crystal_description needle
_exptl_crystal_F_000 3120
_exptl_crystal_size_max 0.05
_exptl_crystal_size_mid 0.03
_exptl_crystal_size_min 0.03
_refine_diff_density_max 0.750
_refine_diff_density_min -0.580
_refine_diff_density_rms 0.110
_refine_ls_extinction_method none
_refine_ls_goodness_of_fit_ref 0.778
_refine_ls_hydrogen_treatment constr
_refine_ls_matrix_type full
_refine_ls_number_parameters 1641
_refine_ls_number_reflns 27089
_refine_ls_number_restraints 885
_refine_ls_restrained_S_all 0.779
_refine_ls_R_factor_all 0.4307
_refine_ls_R_factor_gt 0.1564
_refine_ls_shift/su_max 0.001
_refine_ls_shift/su_mean 0.000
_refine_ls_structure_factor_coef Fsqd
_refine_ls_weighting_details 'calc w=1/[\s^2^(Fo^2^)+(0.1964P)^2^+0.0000P] where P=(Fo^2^+2Fc^2^)/3'
_refine_ls_weighting_scheme calc
_refine_ls_wR_factor_gt 0.3682
_refine_ls_wR_factor_ref 0.4661
_reflns_number_gt 4082
_reflns_number_total 27089
_reflns_threshold_expression >2sigma(I)
_cod_data_source_file c4ce02392g2.cif
_cod_data_source_block p
_cod_depositor_comments 'Adding full bibliography for 7219200--7219202.cif.'
_cod_original_sg_symbol_Hall '-p 1'
_cod_original_sg_symbol_H-M 'p -1'
_cod_database_code 7219200

loop_
_symmetry_equiv_pos_as_xyz
'x, y, z'
'-x, -y, -z'

loop_
_atom_site_label
_atom_site_type_symbol
_atom_site_fract_x
_atom_site_fract_y
_atom_site_fract_z
_atom_site_U_iso_or_equiv
_atom_site_adp_type
_atom_site_occupancy
_atom_site_symmetry_multiplicity
_atom_site_calc_flag
_atom_site_refinement_flags
Cl4 Cl 0.1741(8) 1.1217(4) 0.6407(2) 0.196(3) Uiso 1 1 d .
Cl5 Cl 0.2519(11) 1.1628(6) 0.7063(3) 0.286(5) Uiso 1 1 d .
Cl6 Cl 0.1774(9) 1.0377(4) 0.7083(3) 0.217(4) Uiso 1 1 d .
C128 C 0.250(3) 1.0898(13) 0.6816(8) 0.170(10) Uiso 1 1 d .
H128 H 0.3368 1.0716 0.6720 0.205 Uiso 1 1 calc R
Cl1 Cl 0.5234(8) 0.6330(4) 0.6135(2) 0.212(4) Uiso 1 1 d D
Cl2 Cl 0.6203(11) 0.6142(7) 0.6853(3) 0.374(8) Uiso 1 1 d D
Cl3 Cl 0.3788(12) 0.6706(8) 0.6844(4) 0.411(9) Uiso 1 1 d D
C127 C 0.5288(14) 0.6702(8) 0.6585(4) 0.258(16) Uiso 1 1 d D
H127 H 0.5596 0.7130 0.6549 0.309 Uiso 1 1 calc R
Si1 Si 0.2878(4) 0.7949(2) 0.19168(13) 0.0554(14) Uani 1 1 d .
Si2 Si 0.5568(5) 0.8345(2) 0.17636(16) 0.0668(15) Uani 1 1 d .
Si3 Si 0.5803(5) 0.7988(3) 0.09029(16) 0.0840(18) Uani 1 1 d .
Si4 Si 0.3086(5) 0.7585(3) 0.10372(15) 0.0734(16) Uani 1 1 d .
Si5 Si 0.4145(6) 0.6207(3) 0.12581(17) 0.0806(17) Uani 1 1 d .
Si6 Si 0.6842(5) 0.6603(3) 0.11227(18) 0.0882(18) Uani 1 1 d .
Si7 Si 0.6619(4) 0.6979(2) 0.19965(15) 0.0626(14) Uani 1 1 d .
Si8 Si 0.3912(4) 0.6584(2) 0.21517(13) 0.0554(13) Uani 1 1 d .
Si9 Si 0.5674(8) 0.8600(3) 0.76753(17) 0.105(2) Uani 1 1 d .
Si10 Si 0.3090(14) 0.8132(9) 0.7945(4) 0.234(8) Uani 1 1 d D
Si11 Si 0.3310(12) 0.8365(7) 0.8825(3) 0.216(7) Uani 1 1 d D
Si12 Si 0.5839(8) 0.8850(3) 0.85602(19) 0.114(2) Uani 1 1 d .
Si13 Si 0.4494(11) 0.6993(4) 0.8934(2) 0.141(3) Uani 1 1 d D
Si14 Si 0.4300(12) 0.6771(4) 0.8044(3) 0.152(4) Uani 1 1 d D
Si15 Si 0.6912(11) 0.7218(4) 0.7793(2) 0.146(3) Uani 1 1 d D
Si16 Si 0.7009(9) 0.7497(5) 0.8693(3) 0.147(3) Uani 1 1 d D
O1 O 0.4294(9) 0.8227(4) 0.2985(3) 0.062(2) Uani 1 1 d U
O2 O 0.1226(9) 0.9800(4) 0.3220(3) 0.063(2) Uani 1 1 d U
O3 O 0.4476(9) 1.0132(4) 0.6248(3) 0.063(2) Uani 1 1 d U
O4 O 0.5583(10) 0.8020(5) 0.6237(3) 0.080(2) Uani 1 1 d U
O5 O 0.5931(9) 0.7729(4) 0.4299(3) 0.0575(18) Uani 1 1 d U
O6 O 0.4540(8) 0.7364(4) 0.4923(3) 0.0530(18) Uani 1 1 d U
O7 O 0.1104(8) 1.0309(4) 0.4654(3) 0.0510(18) Uani 1 1 d U
O8 O 0.2896(8) 1.0724(4) 0.4945(3) 0.0507(17) Uani 1 1 d U
O9 O 0.7051(9) 0.6690(5) 0.1568(3) 0.072(3) Uani 1 1 d .
O10 O 0.6346(9) 0.7739(4) 0.1955(3) 0.066(3) Uani 1 1 d .
O11 O 0.5852(9) 0.8339(5) 0.1295(3) 0.068(3) Uani 1 1 d .
O12 O 0.6655(10) 0.7294(6) 0.0886(3) 0.081(3) Uani 1 1 d .
O13 O 0.4382(11) 0.7865(6) 0.0879(3) 0.091(4) Uani 1 1 d .
O14 O 0.2583(9) 0.7870(5) 0.1473(3) 0.069(3) Uani 1 1 d .
O15 O 0.3878(9) 0.6227(5) 0.1726(4) 0.085(4) Uani 1 1 d .
O16 O 0.3073(9) 0.7263(5) 0.2146(3) 0.059(3) Uani 1 1 d .
O17 O 0.3311(11) 0.6843(7) 0.1085(3) 0.092(4) Uani 1 1 d .
O18 O 0.5325(9) 0.6685(5) 0.2185(3) 0.068(3) Uani 1 1 d .
O19 O 0.7311(14) 0.7278(6) 0.8264(6) 0.156(6) Uani 1 1 d .
O20 O 0.6490(16) 0.7921(6) 0.7615(3) 0.142(6) Uani 1 1 d .
O21 O 0.5940(11) 0.8889(5) 0.8074(4) 0.100(4) Uani 1 1 d .
O22 O 0.4272(14) 0.6730(6) 0.8507(5) 0.135(5) Uani 1 1 d .
O23 O 0.580(2) 0.7167(8) 0.8916(4) 0.138(6) Uani 1 1 d .
O24 O 0.294(2) 0.8334(12) 0.8392(5) 0.31(2) Uani 1 1 d D
O25 O 0.4392(15) 0.8765(7) 0.8753(4) 0.126(5) Uani 1 1 d .
O26 O 0.375(2) 0.7630(11) 0.9007(5) 0.201(9) Uani 1 1 d .
O27 O 0.336(2) 0.7397(10) 0.7948(5) 0.202(9) Uani 1 1 d .
O28 O 0.4232(18) 0.8497(7) 0.7725(4) 0.143(6) Uani 1 1 d .
O29 O 0.5641(11) 0.6253(6) 0.1122(3) 0.098(4) Uani 1 1 d .
O30 O 0.572(2) 0.6862(9) 0.7831(5) 0.155(7) Uani 1 1 d .
O31 O 0.6764(14) 0.8272(7) 0.8675(4) 0.124(5) Uani 1 1 d .
O32 O 0.4120(10) 0.8299(4) 0.1881(3) 0.063(3) Uani 1 1 d .
N1 N 0.2779(11) 0.9005(5) 0.3095(3) 0.0552(17) Uani 1 1 d U
N2 N 0.4942(11) 0.9061(6) 0.6282(3) 0.0749(19) Uani 1 1 d DU
C1 C 0.2082(14) 0.9443(7) 0.3341(4) 0.0565(18) Uani 1 1 d U
C2 C 0.2313(13) 0.9455(6) 0.3765(4) 0.0503(17) Uani 1 1 d U
C3 C 0.1604(13) 0.9877(6) 0.4014(4) 0.049(2) Uani 1 1 d U
H3 H 0.0930 1.0141 0.3926 0.059 Uiso 1 1 calc R
C4 C 0.1877(13) 0.9914(6) 0.4394(4) 0.0478(17) Uani 1 1 d U
C5 C 0.2891(13) 0.9548(6) 0.4544(4) 0.0461(17) Uani 1 1 d U
C6 C 0.3378(13) 0.9597(6) 0.4920(4) 0.0467(17) Uani 1 1 d U
C7 C 0.3283(13) 1.0169(6) 0.5134(4) 0.0484(17) Uani 1 1 d U
C8 C 0.3660(13) 1.0153(6) 0.5498(4) 0.051(2) Uani 1 1 d U
H8 H 0.3579 1.0546 0.5626 0.061 Uiso 1 1 calc R
C9 C 0.4145(14) 0.9633(7) 0.5699(4) 0.0554(18) Uani 1 1 d U
C10 C 0.4540(15) 0.9644(7) 0.6075(5) 0.0627(19) Uani 1 1 d U
C11 C 0.5118(16) 0.8495(7) 0.6055(5) 0.0723(19) Uani 1 1 d U
C12 C 0.4773(14) 0.8473(7) 0.5663(4) 0.0601(18) Uani 1 1 d U
C13 C 0.4836(13) 0.7916(6) 0.5478(4) 0.056(2) Uani 1 1 d U
H13 H 0.5053 0.7527 0.5614 0.067 Uiso 1 1 calc R
C14 C 0.4588(13) 0.7916(6) 0.5100(4) 0.0512(18) Uani 1 1 d U
C15 C 0.4306(13) 0.8475(6) 0.4873(4) 0.0501(17) Uani 1 1 d U
C16 C 0.4268(13) 0.8525(6) 0.4443(4) 0.0489(17) Uani 1 1 d U
C17 C 0.4979(13) 0.8117(6) 0.4184(4) 0.0506(17) Uani 1 1 d U
C18 C 0.4816(13) 0.8155(6) 0.3766(4) 0.052(2) Uani 1 1 d U
H18 H 0.5336 0.7891 0.3581 0.063 Uiso 1 1 calc R
C19 C 0.3886(13) 0.8583(6) 0.3646(4) 0.0522(17) Uani 1 1 d U
C20 C 0.3716(14) 0.8592(7) 0.3233(4) 0.0560(18) Uani 1 1 d U
C21 C 0.3244(13) 0.9004(6) 0.3890(4) 0.0498(17) Uani 1 1 d U
C22 C 0.3505(13) 0.9030(6) 0.4288(4) 0.0477(17) Uani 1 1 d U
C23 C 0.3992(13) 0.9033(6) 0.5101(4) 0.0495(17) Uani 1 1 d U
C24 C 0.4319(13) 0.9054(6) 0.5488(4) 0.0546(17) Uani 1 1 d U
C25 C 0.6369(16) 0.7147(7) 0.4087(5) 0.064(2) Uani 1 1 d U
C26 C 0.7522(15) 0.7068(7) 0.3915(4) 0.069(2) Uani 1 1 d U
H26 H 0.8020 0.7409 0.3901 0.082 Uiso 1 1 calc R
C27 C 0.8005(16) 0.6508(7) 0.3758(5) 0.073(2) Uani 1 1 d U
H27 H 0.8859 0.6441 0.3659 0.088 Uiso 1 1 calc R
C28 C 0.7278(17) 0.6049(8) 0.3745(5) 0.081(2) Uani 1 1 d U
C29 C 0.6077(16) 0.6141(7) 0.3905(5) 0.074(2) Uani 1 1 d U
H29 H 0.5557 0.5814 0.3897 0.089 Uiso 1 1 calc R
C30 C 0.5609(15) 0.6691(7) 0.4076(4) 0.068(2) Uani 1 1 d U
H30 H 0.4764 0.6757 0.4187 0.082 Uiso 1 1 calc R
C31 C 0.7832(19) 0.5406(9) 0.3567(6) 0.099(3) Uani 1 1 d U
C32 C 0.9135(17) 0.5242(8) 0.3560(5) 0.106(3) Uani 1 1 d U
H32A H 0.9567 0.5380 0.3305 0.158 Uiso 1 1 calc R
H32B H 0.9308 0.4781 0.3597 0.158 Uiso 1 1 calc R
H32C H 0.9422 0.5452 0.3775 0.158 Uiso 1 1 calc R
C33 C 0.7290(17) 0.4878(8) 0.3820(5) 0.108(3) Uani 1 1 d U
H33A H 0.6744 0.5056 0.4049 0.163 Uiso 1 1 calc R
H33B H 0.7958 0.4587 0.3912 0.163 Uiso 1 1 calc R
H33C H 0.6813 0.4646 0.3663 0.163 Uiso 1 1 calc R
C34 C 0.7498(17) 0.5332(8) 0.3185(5) 0.107(3) Uani 1 1 d U
H34A H 0.6601 0.5430 0.3192 0.160 Uiso 1 1 calc R
H34B H 0.7741 0.4894 0.3105 0.160 Uiso 1 1 calc R
H34C H 0.7921 0.5622 0.2993 0.160 Uiso 1 1 calc R
C35 C 0.5217(14) 0.6774(7) 0.5045(4) 0.0540(19) Uani 1 1 d U
C36 C 0.6459(14) 0.6765(6) 0.5028(4) 0.056(2) Uani 1 1 d U
H36 H 0.6840 0.7139 0.4945 0.067 Uiso 1 1 calc R
C37 C 0.7201(14) 0.6205(6) 0.5132(4) 0.058(2) Uani 1 1 d U
H37 H 0.8078 0.6187 0.5103 0.070 Uiso 1 1 calc R
C38 C 0.6603(15) 0.5695(7) 0.5276(4) 0.060(2) Uani 1 1 d U
C39 C 0.5286(14) 0.5728(7) 0.5287(4) 0.058(2) Uani 1 1 d U
H39 H 0.4869 0.5366 0.5369 0.070 Uiso 1 1 calc R
C40 C 0.4630(14) 0.6284(6) 0.5180(4) 0.056(2) Uani 1 1 d U
H40 H 0.3753 0.6315 0.5202 0.067 Uiso 1 1 calc R
C41 C 0.7423(15) 0.5080(7) 0.5370(5) 0.065(2) Uani 1 1 d U
C42 C 0.8098(13) 0.4769(6) 0.4988(4) 0.066(3) Uani 1 1 d U
H42A H 0.7498 0.4724 0.4805 0.100 Uiso 1 1 calc R
H42B H 0.8501 0.4349 0.5055 0.100 Uiso 1 1 calc R
H42C H 0.8723 0.5036 0.4861 0.100 Uiso 1 1 calc R
C43 C 0.6602(13) 0.4579(6) 0.5618(4) 0.066(3) Uani 1 1 d U
H43A H 0.6239 0.4754 0.5874 0.098 Uiso 1 1 calc R
H43B H 0.7126 0.4184 0.5663 0.098 Uiso 1 1 calc R
H43C H 0.5940 0.4493 0.5469 0.098 Uiso 1 1 calc R
C44 C 0.8394(14) 0.5266(6) 0.5647(4) 0.069(3) Uani 1 1 d U
H44A H 0.7944 0.5460 0.5887 0.103 Uiso 1 1 calc R
H44B H 0.8917 0.5568 0.5501 0.103 Uiso 1 1 calc R
H44C H 0.8912 0.4883 0.5721 0.103 Uiso 1 1 calc R
C45 C 0.0688(15) 1.0894(7) 0.4494(4) 0.061(2) Uani 1 1 d U
C46 C 0.1468(16) 1.1229(7) 0.4231(4) 0.068(2) Uani 1 1 d U
H46 H 0.2277 1.1040 0.4139 0.081 Uiso 1 1 calc R
C47 C 0.1073(16) 1.1861(7) 0.4093(5) 0.077(2) Uani 1 1 d U
H47 H 0.1622 1.2103 0.3924 0.093 Uiso 1 1 calc R
C48 C -0.0221(18) 1.2121(8) 0.4222(5) 0.089(2) Uani 1 1 d U
C49 C -0.0899(17) 1.1773(7) 0.4499(5) 0.080(2) Uani 1 1 d U
H49 H -0.1681 1.1972 0.4609 0.096 Uiso 1 1 calc R
C50 C -0.0570(15) 1.1149(7) 0.4639(4) 0.069(2) Uani 1 1 d U
H50 H -0.1121 1.0916 0.4813 0.083 Uiso 1 1 calc R
C51 C -0.0737(13) 1.2768(7) 0.4053(4) 0.113(3) Uani 1 1 d DU
C52 C -0.0227(15) 1.2891(8) 0.3627(4) 0.123(3) Uani 1 1 d DU
H52A H 0.0627 1.2994 0.3612 0.184 Uiso 1 1 calc R
H52B H -0.0733 1.3247 0.3515 0.184 Uiso 1 1 calc R
H52C H -0.0242 1.2511 0.3476 0.184 Uiso 1 1 calc R
C53 C -0.2144(12) 1.2803(8) 0.4091(5) 0.122(3) Uani 1 1 d DU
H53A H -0.2398 1.2781 0.3827 0.183 Uiso 1 1 calc R
H53B H -0.2510 1.3203 0.4209 0.183 Uiso 1 1 calc R
H53C H -0.2427 1.2446 0.4259 0.183 Uiso 1 1 calc R
C54 C -0.0351(15) 1.3215(8) 0.4326(4) 0.120(3) Uani 1 1 d DU
H54A H -0.1039 1.3541 0.4400 0.180 Uiso 1 1 calc R
H54B H 0.0360 1.3416 0.4192 0.180 Uiso 1 1 calc R
H54C H -0.0123 1.2980 0.4565 0.180 Uiso 1 1 calc R
C55 C 0.1977(14) 1.1149(6) 0.5189(4) 0.0518(19) Uani 1 1 d U
C56 C 0.2032(13) 1.1779(6) 0.5040(4) 0.054(2) Uani 1 1 d U
H56 H 0.2625 1.1896 0.4826 0.065 Uiso 1 1 calc R
C57 C 0.1106(13) 1.2228(7) 0.5242(4) 0.055(2) Uani 1 1 d U
H57 H 0.1102 1.2665 0.5166 0.066 Uiso 1 1 calc R
C58 C 0.0223(14) 1.2048(7) 0.5542(4) 0.0553(19) Uani 1 1 d U
C59 C 0.0234(13) 1.1426(6) 0.5642(4) 0.051(2) Uani 1 1 d U
H59 H -0.0394 1.1295 0.5840 0.062 Uiso 1 1 calc R
C60 C 0.1125(13) 1.0963(6) 0.5469(4) 0.050(2) Uani 1 1 d U
H60 H 0.1117 1.0528 0.5550 0.060 Uiso 1 1 calc R
C61 C -0.0798(14) 1.2548(7) 0.5742(5) 0.062(2) Uani 1 1 d U
C62 C -0.1997(14) 1.2473(7) 0.5562(4) 0.071(3) Uani 1 1 d U
H62A H -0.1834 1.2511 0.5272 0.106 Uiso 1 1 calc R
H62B H -0.2647 1.2805 0.5659 0.106 Uiso 1 1 calc R
H62C H -0.2269 1.2055 0.5641 0.106 Uiso 1 1 calc R
C63 C -0.0436(13) 1.3222(6) 0.5645(4) 0.060(3) Uani 1 1 d U
H63A H -0.0244 1.3403 0.5886 0.090 Uiso 1 1 calc R
H63B H -0.1125 1.3487 0.5545 0.090 Uiso 1 1 calc R
H63C H 0.0293 1.3207 0.5443 0.090 Uiso 1 1 calc R
C64 C -0.0994(13) 1.2437(6) 0.6207(4) 0.063(3) Uani 1 1 d U
H64A H -0.1058 1.1986 0.6272 0.095 Uiso 1 1 calc R
H64B H -0.1755 1.2687 0.6319 0.095 Uiso 1 1 calc R
H64C H -0.0289 1.2569 0.6318 0.095 Uiso 1 1 calc R
C65 C 0.2509(13) 0.9011(6) 0.2680(4) 0.053(2) Uani 1 1 d U
H65A H 0.3288 0.8921 0.2498 0.063 Uiso 1 1 calc R
H65B H 0.2116 0.9435 0.2605 0.063 Uiso 1 1 calc R
C66 C 0.1621(13) 0.8497(6) 0.2643(4) 0.052(2) Uani 1 1 d U
H66A H 0.1927 0.8094 0.2773 0.063 Uiso 1 1 calc R
H66B H 0.0785 0.8636 0.2778 0.063 Uiso 1 1 calc R
C67 C 0.1552(13) 0.8390(7) 0.2208(4) 0.054(3) Uani 1 1 d U
H67A H 0.1402 0.8811 0.2074 0.065 Uiso 1 1 calc R
H67B H 0.0816 0.8165 0.2196 0.065 Uiso 1 1 calc R
C68 C 0.5926(19) 0.9109(9) 0.1956(7) 0.141(5) Uani 1 1 d U
H68A H 0.5244 0.9443 0.1917 0.170 Uiso 1 1 calc R
H68B H 0.5963 0.9053 0.2245 0.170 Uiso 1 1 calc R
C69 C 0.718(2) 0.9338(10) 0.1749(8) 0.146(5) Uani 1 1 d U
H69 H 0.7141 0.9385 0.1457 0.175 Uiso 1 1 calc R
C70 C 0.8275(19) 0.8961(9) 0.1807(7) 0.148(5) Uani 1 1 d U
H70A H 0.8818 0.9214 0.1925 0.222 Uiso 1 1 calc R
H70B H 0.8694 0.8806 0.1552 0.222 Uiso 1 1 calc R
H70C H 0.8080 0.8600 0.1987 0.222 Uiso 1 1 calc R
C71 C 0.729(2) 0.9974(9) 0.1899(7) 0.149(5) Uani 1 1 d U
H71A H 0.7246 0.9947 0.2188 0.224 Uiso 1 1 calc R
H71B H 0.6619 1.0279 0.1822 0.224 Uiso 1 1 calc R
H71C H 0.8090 1.0116 0.1784 0.224 Uiso 1 1 calc R
C72 C 0.7786(16) 0.6808(11) 0.2336(7) 0.138(5) Uani 1 1 d U
H72A H 0.7368 0.6919 0.2604 0.166 Uiso 1 1 calc R
H72B H 0.7999 0.6343 0.2343 0.166 Uiso 1 1 calc R
C73 C 0.8840(19) 0.7061(12) 0.2289(7) 0.145(5) Uani 1 1 d U
H73 H 0.8728 0.7517 0.2198 0.174 Uiso 1 1 calc R
C74 C 0.9718(17) 0.6655(11) 0.1978(7) 0.150(5) Uani 1 1 d U
H74A H 0.9631 0.6834 0.1711 0.225 Uiso 1 1 calc R
H74B H 0.9500 0.6219 0.1999 0.225 Uiso 1 1 calc R
H74C H 1.0575 0.6657 0.2029 0.225 Uiso 1 1 calc R
C75 C 0.9647(16) 0.6964(11) 0.2645(7) 0.146(5) Uani 1 1 d U
H75A H 0.9169 0.7150 0.2884 0.220 Uiso 1 1 calc R
H75B H 1.0403 0.7172 0.2575 0.220 Uiso 1 1 calc R
H75C H 0.9864 0.6509 0.2696 0.220 Uiso 1 1 calc R
C76 C 0.3339(19) 0.6068(9) 0.2543(5) 0.111(4) Uani 1 1 d U
H76A H 0.2600 0.5903 0.2467 0.134 Uiso 1 1 calc R
H76B H 0.3974 0.5702 0.2563 0.134 Uiso 1 1 calc R
C77 C 0.298(2) 0.6340(10) 0.2962(6) 0.114(4) Uani 1 1 d U
H77 H 0.2290 0.6687 0.2951 0.136 Uiso 1 1 calc R
C78 C 0.2558(18) 0.5836(9) 0.3278(5) 0.117(4) Uani 1 1 d U
H78A H 0.1870 0.6027 0.3463 0.175 Uiso 1 1 calc R
H78B H 0.3248 0.5676 0.3423 0.175 Uiso 1 1 calc R
H78C H 0.2287 0.5484 0.3148 0.175 Uiso 1 1 calc R
C79 C 0.3970(18) 0.6586(10) 0.3118(5) 0.115(4) Uani 1 1 d U
H79A H 0.4179 0.6973 0.2967 0.173 Uiso 1 1 calc R
H79B H 0.4696 0.6269 0.3097 0.173 Uiso 1 1 calc R
H79C H 0.3712 0.6684 0.3398 0.173 Uiso 1 1 calc R
C80 C 0.3576(17) 0.5462(11) 0.1108(8) 0.228(8) Uani 1 1 d DU
H80A H 0.4043 0.5366 0.0844 0.274 Uiso 1 1 calc R
H80B H 0.3872 0.5122 0.1293 0.274 Uiso 1 1 calc R
C81 C 0.2267(18) 0.5359(8) 0.1078(6) 0.231(8) Uani 1 1 d DU
H81 H 0.1848 0.5632 0.0877 0.277 Uiso 1 1 calc R
C82 C 0.238(2) 0.4656(9) 0.1025(7) 0.232(8) Uani 1 1 d DU
H82A H 0.2679 0.4566 0.0746 0.348 Uiso 1 1 calc R
H82B H 0.1575 0.4499 0.1100 0.348 Uiso 1 1 calc R
H82C H 0.2975 0.4445 0.1193 0.348 Uiso 1 1 calc R
C83 C 0.1683(19) 0.5400(11) 0.1494(7) 0.233(8) Uani 1 1 d DU
H83A H 0.0840 0.5612 0.1502 0.349 Uiso 1 1 calc R
H83B H 0.2167 0.5644 0.1641 0.349 Uiso 1 1 calc R
H83C H 0.1656 0.4972 0.1615 0.349 Uiso 1 1 calc R
C84 C 0.827(2) 0.6165(16) 0.0848(7) 0.253(9) Uani 1 1 d DU
H84A H 0.9000 0.6383 0.0882 0.304 Uiso 1 1 calc R
H84B H 0.8394 0.5730 0.0966 0.304 Uiso 1 1 calc R
C85 C 0.820(2) 0.6123(10) 0.0412(6) 0.256(9) Uani 1 1 d DU
H85 H 0.7931 0.6522 0.0265 0.308 Uiso 1 1 calc R
C86 C 0.9468(17) 0.5801(15) 0.0278(7) 0.258(9) Uani 1 1 d DU
H86A H 0.9614 0.5411 0.0440 0.386 Uiso 1 1 calc R
H86B H 1.0091 0.6085 0.0308 0.386 Uiso 1 1 calc R
H86C H 0.9526 0.5695 -0.0001 0.386 Uiso 1 1 calc R
C87 C 0.745(2) 0.5583(15) 0.0417(8) 0.257(9) Uani 1 1 d DU
H87A H 0.6942 0.5548 0.0676 0.386 Uiso 1 1 calc R
H87B H 0.7995 0.5189 0.0369 0.386 Uiso 1 1 calc R
H87C H 0.6906 0.5656 0.0209 0.386 Uiso 1 1 calc R
C88 C 0.645(3) 0.8603(18) 0.0505(7) 0.323(12) Uani 1 1 d DU
H88A H 0.5939 0.9014 0.0541 0.387 Uiso 1 1 calc R
H88B H 0.7304 0.8665 0.0550 0.387 Uiso 1 1 calc R
C89 C 0.699(3) 0.8972(18) -0.0141(8) 0.326(12) Uani 1 1 d DU
H89A H 0.7068 0.8898 -0.0426 0.489 Uiso 1 1 calc R
H89B H 0.7803 0.9026 -0.0068 0.489 Uiso 1 1 calc R
H89C H 0.6424 0.9356 -0.0080 0.489 Uiso 1 1 calc R
C90 C 0.649(2) 0.8414(11) 0.0090(8) 0.326(12) Uani 1 1 d DU
H90 H 0.6894 0.7982 0.0019 0.391 Uiso 1 1 calc R
C91 C 0.515(2) 0.8563(18) 0.0039(9) 0.328(12) Uani 1 1 d DU
H91A H 0.5072 0.8836 -0.0199 0.492 Uiso 1 1 calc R
H91B H 0.4704 0.8782 0.0272 0.492 Uiso 1 1 calc R
H91C H 0.4787 0.8167 0.0012 0.492 Uiso 1 1 calc R
C92 C 0.204(2) 0.7865(15) 0.0680(6) 0.186(7) Uani 1 1 d U
H92A H 0.1895 0.8334 0.0687 0.224 Uiso 1 1 calc R
H92B H 0.2453 0.7757 0.0411 0.224 Uiso 1 1 calc R
C93 C 0.079(3) 0.7607(16) 0.0740(7) 0.190(7) Uani 1 1 d U
H93 H 0.0929 0.7138 0.0789 0.228 Uiso 1 1 calc R
C94 C -0.002(2) 0.7744(14) 0.0402(6) 0.192(7) Uani 1 1 d U
H94A H -0.0814 0.7971 0.0506 0.288 Uiso 1 1 calc R
H94B H -0.0157 0.7343 0.0294 0.288 Uiso 1 1 calc R
H94C H 0.0403 0.8005 0.0192 0.288 Uiso 1 1 calc R
C95 C -0.007(2) 0.7895(14) 0.1088(7) 0.192(7) Uani 1 1 d U
H95A H 0.0294 0.8243 0.1189 0.289 Uiso 1 1 calc R
H95B H -0.0210 0.7569 0.1299 0.289 Uiso 1 1 calc R
H95C H -0.0867 0.8057 0.0999 0.289 Uiso 1 1 calc R
C96 C 0.4886(12) 0.9042(8) 0.6738(3) 0.086(2) Uani 1 1 d DU
H96A H 0.4370 0.9415 0.6857 0.103 Uiso 1 1 calc R
H96B H 0.4573 0.8648 0.6860 0.103 Uiso 1 1 calc R
C97 C 0.6194(12) 0.9058(8) 0.6774(3) 0.093(3) Uani 1 1 d DU
H97A H 0.6536 0.9423 0.6622 0.111 Uiso 1 1 calc R
H97B H 0.6695 0.8660 0.6688 0.111 Uiso 1 1 calc R
C98 C 0.6115(15) 0.9133(8) 0.7225(4) 0.094(3) Uani 1 1 d DU
H98A H 0.5558 0.9530 0.7274 0.112 Uiso 1 1 calc R
H98B H 0.6948 0.9240 0.7260 0.112 Uiso 1 1 calc R
C99 C 0.152(2) 0.839(2) 0.7841(10) 0.466(17) Uani 1 1 d DU
H99A H 0.1009 0.8035 0.7920 0.559 Uiso 1 1 calc R
H99B H 0.1179 0.8745 0.8015 0.559 Uiso 1 1 calc R
C100 C 0.135(3) 0.8594(13) 0.7427(11) 0.466(17) Uani 1 1 d DU
H100 H 0.1707 0.8990 0.7319 0.560 Uiso 1 1 calc R
C101 C 0.181(3) 0.799(2) 0.7216(12) 0.467(17) Uani 1 1 d DU
H10A H 0.2585 0.8052 0.7045 0.700 Uiso 1 1 calc R
H10B H 0.1192 0.7890 0.7054 0.700 Uiso 1 1 calc R
H10C H 0.1954 0.7648 0.7412 0.700 Uiso 1 1 calc R
C102 C -0.002(3) 0.859(2) 0.7436(12) 0.466(17) Uani 1 1 d DU
H10D H -0.0270 0.8757 0.7182 0.699 Uiso 1 1 calc R
H10E H -0.0461 0.8848 0.7651 0.699 Uiso 1 1 calc R
H10F H -0.0234 0.8150 0.7480 0.699 Uiso 1 1 calc R
C103 C 0.174(3) 0.878(2) 0.9010(10) 0.393(14) Uani 1 1 d DU
H10G H 0.1361 0.8972 0.8780 0.472 Uiso 1 1 calc R
H10H H 0.1215 0.8457 0.9137 0.472 Uiso 1 1 calc R
C104 C 0.177(3) 0.9279(14) 0.9299(8) 0.393(14) Uani 1 1 d DU
H104 H 0.1726 0.9683 0.9135 0.471 Uiso 1 1 calc R
C105 C 0.296(2) 0.926(2) 0.9463(12) 0.393(14) Uani 1 1 d DU
H10I H 0.3646 0.9151 0.9253 0.590 Uiso 1 1 calc R
H10J H 0.2982 0.8930 0.9678 0.590 Uiso 1 1 calc R
H10K H 0.3035 0.9669 0.9567 0.590 Uiso 1 1 calc R
C106 C 0.064(2) 0.936(2) 0.9600(11) 0.393(14) Uani 1 1 d DU
H10L H 0.0388 0.8940 0.9687 0.590 Uiso 1 1 calc R
H10M H -0.0028 0.9609 0.9481 0.590 Uiso 1 1 calc R
H10N H 0.0829 0.9576 0.9828 0.590 Uiso 1 1 calc R
C107 C 0.404(3) 0.6381(12) 0.9339(4) 0.290(11) Uani 1 1 d DU
H10O H 0.3297 0.6195 0.9279 0.348 Uiso 1 1 calc R
H10P H 0.4717 0.6035 0.9346 0.348 Uiso 1 1 calc R
C108 C 0.376(2) 0.6677(10) 0.9732(7) 0.292(11) Uani 1 1 d DU
H108 H 0.3184 0.7078 0.9751 0.350 Uiso 1 1 calc R
C109 C 0.505(3) 0.6704(16) 0.9832(7) 0.294(11) Uani 1 1 d DU
H10Q H 0.5639 0.6443 0.9650 0.440 Uiso 1 1 calc R
H10R H 0.5091 0.6543 1.0105 0.440 Uiso 1 1 calc R
H10S H 0.5244 0.7145 0.9807 0.440 Uiso 1 1 calc R
C110 C 0.339(3) 0.6124(15) 0.9998(5) 0.293(11) Uani 1 1 d DU
H11A H 0.4081 0.5786 0.9984 0.439 Uiso 1 1 calc R
H11B H 0.2671 0.5964 0.9912 0.439 Uiso 1 1 calc R
H11C H 0.3181 0.6261 1.0272 0.439 Uiso 1 1 calc R
C111 C 0.796(2) 0.721(2) 0.9105(7) 0.374(14) Uani 1 1 d DU
H11D H 0.7598 0.7412 0.9354 0.449 Uiso 1 1 calc R
H11E H 0.7945 0.6742 0.9149 0.449 Uiso 1 1 calc R
C112 C 0.927(3) 0.7347(12) 0.9004(8) 0.374(14) Uani 1 1 d DU
H112 H 0.9288 0.7795 0.9079 0.449 Uiso 1 1 calc R
C113 C 1.015(2) 0.695(2) 0.9239(9) 0.373(14) Uani 1 1 d DU
H11F H 1.0890 0.6793 0.9062 0.560 Uiso 1 1 calc R
H11G H 0.9748 0.6592 0.9369 0.560 Uiso 1 1 calc R
H11H H 1.0387 0.7209 0.9442 0.560 Uiso 1 1 calc R
C114 C 0.971(3) 0.733(2) 0.8566(8) 0.375(14) Uani 1 1 d DU
H11I H 0.9822 0.7762 0.8461 0.563 Uiso 1 1 calc R
H11J H 0.9086 0.7161 0.8432 0.563 Uiso 1 1 calc R
H11K H 1.0493 0.7061 0.8519 0.563 Uiso 1 1 calc R
C115 C 0.6295(19) 0.9620(12) 0.8732(7) 0.207(7) Uani 1 1 d DU
H11L H 0.5975 0.9976 0.8562 0.249 Uiso 1 1 calc R
H11M H 0.5893 0.9690 0.9007 0.249 Uiso 1 1 calc R
C116 C 0.7656(19) 0.9633(9) 0.8720(6) 0.209(7) Uani 1 1 d DU
H116 H 0.8118 0.9261 0.8846 0.250 Uiso 1 1 calc R
C117 C 0.804(2) 0.9764(12) 0.8292(5) 0.210(7) Uani 1 1 d DU
H11N H 0.8735 1.0021 0.8259 0.316 Uiso 1 1 calc R
H11O H 0.7342 0.9996 0.8175 0.316 Uiso 1 1 calc R
H11P H 0.8286 0.9363 0.8158 0.316 Uiso 1 1 calc R
C118 C 0.770(2) 1.0267(11) 0.8886(6) 0.209(7) Uani 1 1 d DU
H11Q H 0.6928 1.0388 0.9058 0.314 Uiso 1 1 calc R
H11R H 0.7814 1.0585 0.8668 0.314 Uiso 1 1 calc R
H11S H 0.8397 1.0246 0.9041 0.314 Uiso 1 1 calc R
C119 C 0.399(3) 0.6016(10) 0.7878(8) 0.336(12) Uani 1 1 d DU
H11T H 0.3963 0.6067 0.7589 0.403 Uiso 1 1 calc R
H11U H 0.4722 0.5710 0.7914 0.403 Uiso 1 1 calc R
C120 C 0.288(2) 0.5710(10) 0.8053(7) 0.337(12) Uani 1 1 d DU
H120 H 0.2178 0.5959 0.7936 0.404 Uiso 1 1 calc R
C121 C 0.286(3) 0.5044(11) 0.7925(8) 0.336(12) Uani 1 1 d DU
H12A H 0.2321 0.5047 0.7718 0.504 Uiso 1 1 calc R
H12B H 0.2551 0.4780 0.8153 0.504 Uiso 1 1 calc R
H12C H 0.3702 0.4872 0.7820 0.504 Uiso 1 1 calc R
C122 C 0.256(3) 0.5785(14) 0.8488(7) 0.339(12) Uani 1 1 d DU
H12D H 0.2011 0.5481 0.8617 0.509 Uiso 1 1 d R
H12E H 0.2300 0.6205 0.8596 0.509 Uiso 1 1 d R
H12F H 0.3411 0.5647 0.8535 0.509 Uiso 1 1 d R
C123 C 0.832(2) 0.6845(10) 0.7455(8) 0.286(11) Uani 1 1 d DU
H12G H 0.8042 0.6687 0.7218 0.343 Uiso 1 1 calc R
H12H H 0.8876 0.7176 0.7365 0.343 Uiso 1 1 calc R
C124 C 0.904(2) 0.6308(11) 0.7656(5) 0.287(11) Uani 1 1 d DU
H124 H 0.9239 0.6379 0.7927 0.345 Uiso 1 1 calc R
C125 C 1.0105(17) 0.6156(11) 0.7338(9) 0.289(11) Uani 1 1 d DU
H12I H 1.0794 0.5921 0.7456 0.433 Uiso 1 1 calc R
H12J H 1.0369 0.6550 0.7210 0.433 Uiso 1 1 calc R
H12K H 0.9847 0.5896 0.7140 0.433 Uiso 1 1 calc R
C126 C 0.829(2) 0.5778(10) 0.7614(9) 0.288(11) Uani 1 1 d DU
H12L H 0.7415 0.5940 0.7635 0.432 Uiso 1 1 calc R
H12M H 0.8419 0.5453 0.7823 0.432 Uiso 1 1 calc R
H12N H 0.8552 0.5592 0.7354 0.432 Uiso 1 1 calc R

loop_
_atom_site_aniso_label
_atom_site_aniso_U_11
_atom_site_aniso_U_22
_atom_site_aniso_U_33
_atom_site_aniso_U_23
_atom_site_aniso_U_13
_atom_site_aniso_U_12
Si1 0.047(3) 0.069(4) 0.053(3) -0.021(3) -0.016(2) 0.001(3)
Si2 0.051(4) 0.058(3) 0.096(5) 0.002(3) -0.021(3) -0.013(3)
Si3 0.054(4) 0.120(5) 0.076(4) 0.018(4) -0.007(3) -0.009(4)
Si4 0.069(4) 0.100(5) 0.056(4) -0.017(3) -0.022(3) -0.004(4)
Si5 0.091(5) 0.079(4) 0.075(4) -0.039(3) -0.009(3) -0.011(4)
Si6 0.067(4) 0.113(5) 0.081(5) -0.032(4) 0.011(3) -0.004(4)
Si7 0.046(3) 0.066(4) 0.076(4) 0.001(3) -0.015(3) -0.002(3)
Si8 0.057(4) 0.058(3) 0.053(3) 0.000(3) -0.006(2) -0.014(3)
Si9 0.175(7) 0.069(4) 0.084(5) -0.004(3) -0.077(5) 0.005(4)
Si10 0.181(13) 0.185(14) 0.37(2) 0.073(15) -0.165(15) -0.055(11)
Si11 0.179(13) 0.148(11) 0.289(16) -0.100(13) 0.121(12) -0.025(11)
Si12 0.154(7) 0.122(6) 0.077(5) -0.029(4) -0.050(5) -0.010(5)
Si13 0.196(10) 0.121(7) 0.096(7) -0.021(5) 0.024(6) -0.016(7)
Si14 0.266(13) 0.105(7) 0.104(7) 0.010(5) -0.066(7) -0.056(8)
Si15 0.232(11) 0.071(6) 0.114(7) -0.016(5) 0.010(7) 0.039(6)
Si16 0.169(9) 0.179(9) 0.086(6) -0.005(6) -0.058(6) 0.059(7)
O1 0.069(4) 0.064(4) 0.058(4) -0.020(4) -0.036(4) 0.013(4)
O2 0.072(5) 0.048(4) 0.068(4) -0.012(4) -0.025(4) 0.022(4)
O3 0.079(5) 0.044(4) 0.064(4) -0.014(4) -0.024(4) 0.018(4)
O4 0.111(5) 0.053(4) 0.075(5) -0.014(4) -0.037(4) 0.031(4)
O5 0.064(4) 0.039(4) 0.071(4) -0.021(3) -0.026(3) 0.017(3)
O6 0.064(4) 0.027(3) 0.072(4) -0.013(3) -0.033(3) 0.013(3)
O7 0.065(4) 0.030(3) 0.056(4) -0.003(3) -0.020(3) 0.019(3)
O8 0.059(4) 0.029(3) 0.062(4) -0.006(3) -0.011(3) 0.013(3)
O9 0.059(8) 0.082(8) 0.068(9) -0.017(7) 0.008(6) 0.011(6)
O10 0.059(8) 0.040(7) 0.099(9) -0.009(6) -0.010(6) -0.003(6)
O11 0.077(8) 0.093(9) 0.038(8) -0.009(6) -0.013(6) -0.011(7)
O12 0.080(9) 0.101(10) 0.063(8) 0.001(7) -0.010(6) -0.012(8)
O13 0.065(10) 0.130(11) 0.075(9) 0.005(7) -0.006(7) -0.003(8)
O14 0.073(8) 0.079(8) 0.060(8) -0.030(6) -0.027(6) -0.002(6)
O15 0.052(8) 0.103(10) 0.101(11) -0.008(8) 0.001(7) -0.028(7)
O16 0.064(8) 0.056(7) 0.059(7) 0.005(6) -0.016(6) -0.009(6)
O17 0.081(9) 0.140(13) 0.068(9) -0.041(8) -0.021(7) -0.040(9)
O18 0.051(8) 0.067(8) 0.082(8) 0.009(6) 0.005(6) -0.012(6)
O19 0.166(16) 0.090(12) 0.183(19) 0.002(12) -0.007(13) 0.085(10)
O20 0.28(2) 0.070(10) 0.073(10) -0.009(7) -0.047(10) 0.047(11)
O21 0.109(11) 0.100(10) 0.096(11) -0.036(8) -0.045(8) 0.018(8)
O22 0.178(16) 0.110(12) 0.113(14) -0.011(10) 0.013(11) -0.035(11)
O23 0.165(17) 0.189(18) 0.056(10) 0.020(10) -0.016(11) -0.008(15)
O24 0.17(2) 0.13(3) 0.60(8) 0.07(5) -0.08(5) 0.067(19)
O25 0.111(13) 0.110(12) 0.153(14) -0.044(10) 0.022(10) -0.015(11)
O26 0.33(3) 0.144(19) 0.124(15) -0.009(14) 0.035(15) -0.06(2)
O27 0.31(3) 0.125(17) 0.202(19) 0.060(14) -0.129(18) -0.062(17)
O28 0.177(17) 0.137(14) 0.145(14) -0.002(10) -0.114(13) -0.037(13)
O29 0.070(10) 0.128(11) 0.097(10) -0.046(8) 0.006(7) -0.017(8)
O30 0.21(2) 0.122(16) 0.125(15) -0.025(12) -0.014(15) 0.036(15)
O31 0.185(16) 0.111(13) 0.091(11) -0.006(9) -0.084(10) -0.003(11)
O32 0.081(9) 0.058(7) 0.053(7) -0.004(5) -0.017(6) -0.008(6)
N1 0.064(4) 0.043(3) 0.060(3) -0.013(3) -0.025(3) 0.014(3)
N2 0.100(4) 0.052(3) 0.074(4) -0.020(3) -0.032(3) 0.022(3)
C1 0.066(4) 0.042(3) 0.062(4) -0.011(3) -0.024(3) 0.017(3)
C2 0.062(3) 0.034(3) 0.057(3) -0.012(3) -0.023(3) 0.010(3)
C3 0.062(4) 0.030(4) 0.057(4) -0.010(3) -0.022(3) 0.013(3)
C4 0.062(3) 0.027(3) 0.055(3) -0.010(3) -0.021(3) 0.013(3)
C5 0.058(3) 0.025(3) 0.057(3) -0.011(3) -0.019(3) 0.010(3)
C6 0.057(3) 0.025(3) 0.059(3) -0.009(3) -0.020(3) 0.011(3)
C7 0.058(3) 0.026(3) 0.060(3) -0.008(3) -0.016(3) 0.012(3)
C8 0.064(4) 0.028(4) 0.061(4) -0.012(3) -0.018(3) 0.013(3)
C9 0.070(3) 0.034(3) 0.062(3) -0.010(3) -0.022(3) 0.014(3)
C10 0.082(4) 0.042(3) 0.065(4) -0.015(3) -0.026(3) 0.017(3)
C11 0.097(4) 0.047(4) 0.072(4) -0.014(3) -0.033(3) 0.026(3)
C12 0.078(4) 0.036(3) 0.066(3) -0.010(3) -0.029(3) 0.020(3)
C13 0.072(4) 0.030(4) 0.066(4) -0.009(3) -0.028(4) 0.018(3)
C14 0.065(3) 0.026(3) 0.066(3) -0.012(3) -0.030(3) 0.015(3)
C15 0.061(3) 0.027(3) 0.063(3) -0.009(3) -0.024(3) 0.011(3)
C16 0.059(3) 0.029(3) 0.061(3) -0.012(3) -0.024(3) 0.009(3)
C17 0.059(3) 0.032(3) 0.064(3) -0.018(3) -0.026(3) 0.011(3)
C18 0.061(4) 0.035(4) 0.062(4) -0.019(3) -0.024(3) 0.012(3)
C19 0.062(3) 0.039(3) 0.059(3) -0.017(3) -0.027(3) 0.012(3)
C20 0.064(4) 0.048(4) 0.058(4) -0.017(3) -0.029(3) 0.014(3)
C21 0.059(3) 0.034(3) 0.058(3) -0.013(3) -0.022(3) 0.011(3)
C22 0.057(3) 0.029(3) 0.059(3) -0.012(3) -0.021(3) 0.010(3)
C23 0.062(3) 0.027(3) 0.061(3) -0.009(3) -0.022(3) 0.011(3)
C24 0.069(3) 0.032(3) 0.063(3) -0.009(3) -0.024(3) 0.014(3)
C25 0.068(4) 0.044(4) 0.079(4) -0.022(3) -0.023(4) 0.021(4)
C26 0.071(5) 0.047(4) 0.085(5) -0.022(4) -0.019(4) 0.023(4)
C27 0.076(5) 0.049(4) 0.090(5) -0.025(4) -0.016(4) 0.026(4)
C28 0.086(5) 0.052(4) 0.098(5) -0.026(4) -0.015(4) 0.029(4)
C29 0.078(5) 0.050(4) 0.091(5) -0.022(4) -0.018(4) 0.024(4)
C30 0.072(5) 0.047(4) 0.084(5) -0.022(4) -0.022(4) 0.021(4)
C31 0.108(5) 0.062(5) 0.117(5) -0.029(5) -0.010(5) 0.035(5)
C32 0.112(7) 0.065(6) 0.129(6) -0.036(6) -0.006(6) 0.033(6)
C33 0.117(7) 0.069(6) 0.126(7) -0.027(6) -0.002(6) 0.039(6)
C34 0.121(7) 0.068(6) 0.121(7) -0.028(6) -0.012(6) 0.041(6)
C35 0.063(4) 0.028(3) 0.075(4) -0.010(3) -0.033(4) 0.012(3)
C36 0.063(4) 0.029(4) 0.079(4) -0.008(4) -0.029(4) 0.010(4)
C37 0.064(5) 0.032(4) 0.081(5) -0.004(4) -0.026(4) 0.012(4)
C38 0.065(4) 0.033(4) 0.081(4) -0.001(4) -0.022(4) 0.014(4)
C39 0.064(5) 0.032(4) 0.079(5) -0.002(4) -0.024(4) 0.011(4)
C40 0.064(4) 0.030(4) 0.076(4) -0.005(4) -0.027(4) 0.010(4)
C41 0.067(5) 0.038(4) 0.086(5) 0.004(4) -0.017(4) 0.018(4)
C42 0.067(6) 0.040(5) 0.087(6) 0.003(5) -0.014(5) 0.020(5)
C43 0.066(6) 0.038(5) 0.088(6) 0.005(5) -0.015(5) 0.017(5)
C44 0.072(6) 0.041(5) 0.088(6) 0.004(5) -0.016(5) 0.020(5)
C45 0.077(4) 0.035(4) 0.065(4) 0.000(3) -0.018(4) 0.021(3)
C46 0.083(5) 0.040(4) 0.073(5) 0.001(4) -0.013(4) 0.024(4)
C47 0.093(5) 0.048(5) 0.082(5) 0.006(4) -0.012(4) 0.026(4)
C48 0.104(5) 0.057(4) 0.095(5) 0.013(4) -0.012(4) 0.033(4)
C49 0.093(5) 0.050(5) 0.087(5) 0.011(4) -0.014(4) 0.030(4)
C50 0.084(5) 0.043(4) 0.075(5) 0.008(4) -0.018(4) 0.024(4)
C51 0.129(6) 0.074(5) 0.119(6) 0.023(4) -0.009(5) 0.040(5)
C52 0.139(7) 0.083(6) 0.127(7) 0.025(6) -0.003(6) 0.042(6)
C53 0.135(7) 0.082(6) 0.130(7) 0.028(6) -0.009(6) 0.044(6)
C54 0.139(7) 0.078(6) 0.127(7) 0.024(6) -0.015(6) 0.041(6)
C55 0.058(4) 0.028(3) 0.067(4) -0.009(3) -0.012(3) 0.010(3)
C56 0.060(4) 0.030(4) 0.071(4) -0.009(4) -0.010(4) 0.008(4)
C57 0.061(5) 0.030(4) 0.072(5) -0.011(4) -0.010(4) 0.010(4)
C58 0.059(4) 0.032(4) 0.073(4) -0.011(4) -0.010(3) 0.010(3)
C59 0.057(4) 0.029(4) 0.068(4) -0.011(4) -0.012(4) 0.009(4)
C60 0.056(4) 0.026(4) 0.066(4) -0.009(4) -0.013(4) 0.008(4)
C61 0.062(4) 0.038(4) 0.082(4) -0.010(4) -0.006(4) 0.015(4)
C62 0.068(6) 0.046(5) 0.091(6) -0.009(5) -0.001(5) 0.019(5)
C63 0.062(6) 0.035(5) 0.079(6) -0.014(5) -0.003(5) 0.013(5)
C64 0.061(6) 0.039(5) 0.084(6) -0.008(5) -0.005(5) 0.017(5)
C65 0.060(4) 0.043(4) 0.056(4) -0.013(4) -0.023(4) 0.013(4)
C66 0.058(5) 0.046(5) 0.055(5) -0.014(4) -0.022(4) 0.016(4)
C67 0.057(6) 0.048(6) 0.056(6) -0.011(5) -0.023(5) 0.017(5)
C68 0.107(11) 0.073(9) 0.256(14) 0.021(10) -0.068(11) -0.015(8)
C69 0.110(11) 0.078(9) 0.259(14) 0.020(9) -0.067(10) -0.014(8)
C70 0.111(11) 0.082(10) 0.260(14) 0.021(10) -0.067(11) -0.013(8)
C71 0.115(11) 0.081(10) 0.261(14) 0.020(10) -0.066(11) -0.014(9)
C72 0.038(9) 0.176(13) 0.205(13) 0.061(10) -0.041(8) -0.037(8)
C73 0.046(8) 0.182(13) 0.211(13) 0.059(10) -0.036(8) -0.032(8)
C74 0.050(9) 0.186(13) 0.216(13) 0.058(11) -0.034(8) -0.032(8)
C75 0.047(9) 0.182(13) 0.213(13) 0.060(11) -0.036(8) -0.029(8)
C76 0.113(10) 0.134(11) 0.088(9) -0.008(8) -0.015(8) -0.017(8)
C77 0.116(10) 0.137(11) 0.090(9) -0.008(7) -0.014(7) -0.018(8)
C78 0.121(10) 0.139(11) 0.092(9) -0.009(8) -0.012(8) -0.018(8)
C79 0.116(10) 0.141(11) 0.091(9) -0.008(8) -0.017(8) -0.017(8)
C80 0.207(16) 0.190(14) 0.304(19) -0.162(14) 0.060(14) -0.140(13)
C81 0.207(16) 0.193(14) 0.308(19) -0.160(14) 0.061(14) -0.141(13)
C82 0.209(16) 0.193(14) 0.310(19) -0.160(14) 0.062(14) -0.141(13)
C83 0.207(16) 0.198(14) 0.31(2) -0.158(15) 0.060(14) -0.142(13)
C84 0.164(17) 0.35(2) 0.239(18) -0.166(18) 0.021(15) 0.010(16)
C85 0.166(16) 0.35(2) 0.244(18) -0.164(18) 0.019(15) 0.009(16)
C86 0.168(17) 0.36(2) 0.244(18) -0.165(18) 0.020(15) 0.009(16)
C87 0.167(17) 0.35(2) 0.245(18) -0.164(18) 0.017(15) 0.007(16)
C88 0.25(2) 0.42(3) 0.32(3) 0.20(2) -0.12(2) -0.15(2)
C89 0.26(2) 0.43(3) 0.32(3) 0.20(2) -0.12(2) -0.15(2)
C90 0.25(2) 0.43(3) 0.32(3) 0.20(2) -0.12(2) -0.15(2)
C91 0.26(2) 0.43(3) 0.33(3) 0.20(2) -0.12(2) -0.15(2)
C92 0.153(15) 0.318(19) 0.101(11) -0.036(12) -0.078(11) 0.010(14)
C93 0.156(14) 0.320(19) 0.104(11) -0.034(11) -0.075(10) 0.009(13)
C94 0.158(15) 0.322(19) 0.108(11) -0.034(12) -0.075(10) 0.008(14)
C95 0.159(15) 0.321(19) 0.107(12) -0.034(12) -0.072(10) 0.009(14)
C96 0.113(5) 0.061(4) 0.085(5) -0.026(4) -0.031(5) 0.018(5)
C97 0.124(6) 0.066(5) 0.090(5) -0.031(5) -0.030(5) 0.015(5)
C98 0.130(7) 0.065(6) 0.088(6) -0.031(6) -0.033(6) 0.014(6)
C99 0.33(3) 0.37(3) 0.77(5) -0.02(3) -0.33(3) -0.03(3)
C100 0.33(3) 0.37(3) 0.77(5) -0.02(3) -0.33(3) -0.03(3)
C101 0.33(3) 0.37(3) 0.77(5) -0.02(3) -0.33(3) -0.03(3)
C102 0.33(3) 0.37(3) 0.77(5) -0.02(3) -0.33(3) -0.03(3)
C103 0.34(3) 0.43(3) 0.39(3) -0.21(2) -0.03(2) 0.10(3)
C104 0.34(3) 0.43(3) 0.39(3) -0.21(2) -0.03(2) 0.10(3)
C105 0.34(3) 0.43(3) 0.39(3) -0.21(2) -0.03(2) 0.10(3)
C106 0.34(3) 0.43(3) 0.39(3) -0.21(2) -0.03(2) 0.10(3)
C107 0.45(3) 0.31(2) 0.135(15) -0.001(15) -0.027(18) -0.20(2)
C108 0.45(3) 0.32(2) 0.139(15) -0.002(14) -0.026(18) -0.20(2)
C109 0.45(3) 0.32(2) 0.141(15) -0.002(14) -0.026(18) -0.20(2)
C110 0.45(3) 0.32(2) 0.140(15) -0.002(14) -0.026(18) -0.20(2)
C111 0.44(4) 0.36(3) 0.33(3) 0.02(3) -0.17(3) 0.04(3)
C112 0.44(4) 0.36(3) 0.33(3) 0.02(3) -0.17(3) 0.05(3)
C113 0.44(4) 0.36(3) 0.33(3) 0.02(3) -0.17(3) 0.05(3)
C114 0.44(4) 0.36(3) 0.33(3) 0.02(3) -0.17(3) 0.05(3)
C115 0.256(19) 0.211(16) 0.169(14) 0.016(13) -0.092(15) -0.021(17)
C116 0.257(18) 0.211(16) 0.172(14) 0.015(13) -0.090(14) -0.023(17)
C117 0.257(19) 0.214(16) 0.175(14) 0.015(14) -0.089(15) -0.024(17)
C118 0.258(19) 0.211(17) 0.173(14) 0.017(14) -0.090(15) -0.023(17)
C119 0.58(4) 0.22(2) 0.26(2) -0.057(18) -0.12(2) -0.19(2)
C120 0.58(4) 0.22(2) 0.27(2) -0.056(18) -0.12(2) -0.19(2)
C121 0.58(4) 0.22(2) 0.27(2) -0.055(18) -0.12(2) -0.18(2)
C122 0.58(4) 0.23(2) 0.27(2) -0.054(18) -0.12(2) -0.18(2)
C123 0.34(3) 0.182(19) 0.27(2) -0.006(18) 0.081(17) 0.110(17)
C124 0.34(3) 0.183(19) 0.28(2) -0.007(17) 0.080(17) 0.110(17)
C125 0.34(3) 0.185(19) 0.28(2) -0.007(17) 0.079(17) 0.109(17)
C126 0.34(3) 0.184(19) 0.28(2) -0.007(18) 0.080(17) 0.109(17)

loop_
_atom_type_symbol
_atom_type_description
_atom_type_scat_dispersion_real
_atom_type_scat_dispersion_imag
_atom_type_scat_source
C C 0.0033 0.0016 'International Tables Vol C Tables 4.2.6.8 and 6.1.1.4'
H H 0.0000 0.0000 'International Tables Vol C Tables 4.2.6.8 and 6.1.1.4'
Cl Cl 0.1484 0.1585 'International Tables Vol C Tables 4.2.6.8 and 6.1.1.4'
N N 0.0061 0.0033 'International Tables Vol C Tables 4.2.6.8 and 6.1.1.4'
O O 0.0106 0.0060 'International Tables Vol C Tables 4.2.6.8 and 6.1.1.4'
Si Si 0.0817 0.0704 'International Tables Vol C Tables 4.2.6.8 and 6.1.1.4'

loop_
_geom_angle_atom_site_label_1
_geom_angle_atom_site_label_2
_geom_angle_atom_site_label_3
_geom_angle
Cl6 C128 Cl4 113.4(16)
Cl6 C128 Cl5 113.8(16)
Cl4 C128 Cl5 98.2(14)
Cl6 C128 H128 110.3
Cl4 C128 H128 110.3
Cl5 C128 H128 110.3
Cl3 C127 Cl2 104.5(8)
Cl3 C127 Cl1 105.1(8)
Cl2 C127 Cl1 104.1(7)
Cl3 C127 H127 114.0
Cl2 C127 H127 114.0
Cl1 C127 H127 114.0
O14 Si1 O32 107.3(6)
O14 Si1 O16 110.8(5)
O32 Si1 O16 110.4(5)
O14 Si1 C67 110.1(6)
O32 Si1 C67 112.8(6)
O16 Si1 C67 105.6(6)
O11 Si2 O32 107.6(5)
O11 Si2 O10 109.6(6)
O32 Si2 O10 109.7(6)
O11 Si2 C68 111.2(9)
O32 Si2 C68 107.5(8)
O10 Si2 C68 111.2(8)
O11 Si3 O13 108.8(6)
O11 Si3 O12 112.3(6)
O13 Si3 O12 108.0(7)
O11 Si3 C88 100.8(11)
O13 Si3 C88 114.3(9)
O12 Si3 C88 112.5(13)
O17 Si4 O13 109.5(7)
O17 Si4 O14 108.4(6)
O13 Si4 O14 107.8(6)
O17 Si4 C92 114.0(11)
O13 Si4 C92 106.0(10)
O14 Si4 C92 110.8(10)
O15 Si5 O29 108.5(6)
O15 Si5 O17 106.1(6)
O29 Si5 O17 110.4(7)
O15 Si5 C80 107.4(10)
O29 Si5 C80 114.3(7)
O17 Si5 C80 109.9(11)
O29 Si6 O9 109.1(7)
O29 Si6 O12 108.9(7)
O9 Si6 O12 110.8(6)
O29 Si6 C84 112.9(9)
O9 Si6 C84 109.6(9)
O12 Si6 C84 105.5(12)
O9 Si7 O10 110.0(6)
O9 Si7 O18 107.8(6)
O10 Si7 O18 108.7(6)
O9 Si7 C72 113.1(9)
O10 Si7 C72 106.9(8)
O18 Si7 C72 110.2(7)
O18 Si8 O16 110.3(5)
O18 Si8 O15 108.2(6)
O16 Si8 O15 108.9(6)
O18 Si8 C76 110.2(8)
O16 Si8 C76 112.0(8)
O15 Si8 C76 107.1(7)
O21 Si9 O28 107.7(8)
O21 Si9 O20 108.9(7)
O28 Si9 O20 109.1(9)
O21 Si9 C98 111.6(7)
O28 Si9 C98 111.5(7)
O20 Si9 C98 108.0(8)
O27 Si10 O24 106.9(16)
O27 Si10 O28 113.7(14)
O24 Si10 O28 104.5(15)
O27 Si10 C99 111(2)
O24 Si10 C99 98.6(15)
O28 Si10 C99 119.7(19)
O25 Si11 O24 102.2(16)
O25 Si11 O26 111.4(13)
O24 Si11 O26 110.7(13)
O25 Si11 C103 117.6(16)
O24 Si11 C103 91.4(14)
O26 Si11 C103 119.7(19)
O31 Si12 O21 107.1(7)
O31 Si12 O25 111.9(9)
O21 Si12 O25 109.4(8)
O31 Si12 C115 110.6(10)
O21 Si12 C115 108.4(9)
O25 Si12 C115 109.3(9)
O23 Si13 O26 101.3(12)
O23 Si13 O22 110.6(9)
O26 Si13 O22 110.0(12)
O23 Si13 C107 115.0(13)
O26 Si13 C107 111.4(14)
O22 Si13 C107 108.3(9)
O22 Si14 O27 105.9(11)
O22 Si14 O30 109.5(10)
O27 Si14 O30 110.0(11)
O22 Si14 C119 109.2(12)
O27 Si14 C119 117.7(16)
O30 Si14 C119 104.5(14)
O30 Si15 O20 104.8(11)
O30 Si15 O19 108.2(10)
O20 Si15 O19 109.5(7)
O30 Si15 C123 116.0(13)
O20 Si15 C123 109.1(9)
O19 Si15 C123 109.1(13)
O19 Si16 O31 107.5(9)
O19 Si16 O23 109.6(10)
O31 Si16 O23 112.2(10)
O19 Si16 C111 123.7(14)
O31 Si16 C111 111.0(16)
O23 Si16 C111 92.0(12)
C17 O5 C25 119.6(10)
C14 O6 C35 121.7(10)
C4 O7 C45 115.6(11)
C7 O8 C55 114.7(11)
Si6 O9 Si7 151.4(7)
Si7 O10 Si2 147.6(7)
Si3 O11 Si2 148.1(7)
Si6 O12 Si3 142.7(7)
Si4 O13 Si3 154.7(8)
Si1 O14 Si4 146.4(7)
Si5 O15 Si8 151.0(7)
Si8 O16 Si1 145.3(7)
Si4 O17 Si5 148.1(7)
Si8 O18 Si7 149.5(7)
Si16 O19 Si15 151.3(10)
Si9 O20 Si15 149.0(10)
Si9 O21 Si12 149.1(9)
Si14 O22 Si13 154.0(10)
Si13 O23 Si16 152.2(10)
Si10 O24 Si11 156.8(16)
Si11 O25 Si12 150.0(10)
Si13 O26 Si11 147.6(12)
Si10 O27 Si14 147.3(13)
Si9 O28 Si10 149.3(10)
Si6 O29 Si5 150.6(8)
Si15 O30 Si14 150.2(12)
Si12 O31 Si16 144.0(9)
Si2 O32 Si1 154.2(7)
C1 N1 C20 120.5(12)
C1 N1 C65 117.1(12)
C20 N1 C65 122.3(12)
C11 N2 C10 116.1(11)
C11 N2 C96 122.6(12)
C10 N2 C96 119.8(12)
O2 C1 N1 120.3(13)
O2 C1 C2 120.2(13)
N1 C1 C2 119.3(13)
C3 C2 C21 123.0(13)
C3 C2 C1 119.7(13)
C21 C2 C1 117.3(12)
C2 C3 C4 119.3(13)
C2 C3 H3 120.4
C4 C3 H3 120.4
C3 C4 O7 118.9(12)
C3 C4 C5 123.5(13)
O7 C4 C5 117.5(12)
C4 C5 C6 129.1(12)
C4 C5 C22 115.0(12)
C6 C5 C22 115.9(12)
C7 C6 C23 115.9(12)
C7 C6 C5 124.7(12)
C23 C6 C5 119.4(11)
C8 C7 O8 122.3(12)
C8 C7 C6 120.2(13)
O8 C7 C6 117.3(12)
C7 C8 C9 126.8(13)
C7 C8 H8 116.6
C9 C8 H8 116.6
C8 C9 C10 124.6(13)
C8 C9 C24 115.1(13)
C10 C9 C24 120.1(13)
O3 C10 C9 121.4(14)
O3 C10 N2 117.6(14)
C9 C10 N2 120.8(13)
O4 C11 N2 113.0(13)
O4 C11 C12 123.2(14)
N2 C11 C12 123.7(13)
C13 C12 C24 121.8(14)
C13 C12 C11 121.5(14)
C24 C12 C11 116.7(13)
C14 C13 C12 119.9(14)
C14 C13 H13 120.0
C12 C13 H13 120.0
C13 C14 O6 120.7(13)
C13 C14 C15 123.4(13)
O6 C14 C15 115.8(12)
C14 C15 C23 114.2(13)
C14 C15 C16 126.6(12)
C23 C15 C16 119.2(12)
C17 C16 C22 118.4(13)
C17 C16 C15 122.9(13)
C22 C16 C15 118.7(12)
O5 C17 C16 120.7(13)
O5 C17 C18 118.6(12)
C16 C17 C18 120.2(13)
C19 C18 C17 118.3(13)
C19 C18 H18 120.8
C17 C18 H18 120.8
C21 C19 C18 121.5(14)
C21 C19 C20 121.2(14)
C18 C19 C20 117.0(13)
O1 C20 N1 115.0(13)
O1 C20 C19 125.2(13)
N1 C20 C19 119.7(13)
C19 C21 C2 121.7(14)
C19 C21 C22 120.6(13)
C2 C21 C22 117.6(12)
C16 C22 C21 118.8(12)
C16 C22 C5 120.7(12)
C21 C22 C5 120.2(12)
C24 C23 C15 121.3(12)
C24 C23 C6 119.9(12)
C15 C23 C6 118.7(12)
C12 C24 C23 116.7(12)
C12 C24 C9 121.6(13)
C23 C24 C9 121.7(13)
C26 C25 C30 120.6(16)
C26 C25 O5 119.0(15)
C30 C25 O5 120.4(15)
C25 C26 C27 120.7(17)
C25 C26 H26 119.6
C27 C26 H26 119.6
C28 C27 C26 119.7(17)
C28 C27 H27 120.2
C26 C27 H27 120.2
C27 C28 C29 119.4(16)
C27 C28 C31 119.8(17)
C29 C28 C31 120.7(18)
C30 C29 C28 120.7(17)
C30 C29 H29 119.6
C28 C29 H29 119.6
C29 C30 C25 118.5(17)
C29 C30 H30 120.7
C25 C30 H30 120.7
C34 C31 C32 109.6(17)
C34 C31 C33 104.7(17)
C32 C31 C33 102.9(16)
C34 C31 C28 112.6(16)
C32 C31 C28 117.0(17)
C33 C31 C28 109.0(16)
C31 C32 H32A 109.5
C31 C32 H32B 109.5
H32A C32 H32B 109.5
C31 C32 H32C 109.5
H32A C32 H32C 109.5
H32B C32 H32C 109.5
C31 C33 H33A 109.5
C31 C33 H33B 109.5
H33A C33 H33B 109.5
C31 C33 H33C 109.5
H33A C33 H33C 109.5
H33B C33 H33C 109.5
C31 C34 H34A 109.5
C31 C34 H34B 109.5
H34A C34 H34B 109.5
C31 C34 H34C 109.5
H34A C34 H34C 109.5
H34B C34 H34C 109.5
C40 C35 C36 122.3(14)
C40 C35 O6 120.7(14)
C36 C35 O6 116.9(13)
C35 C36 C37 121.0(14)
C35 C36 H36 119.5
C37 C36 H36 119.5
C38 C37 C36 117.2(14)
C38 C37 H37 121.4
C36 C37 H37 121.4
C37 C38 C39 119.5(13)
C37 C38 C41 116.7(14)
C39 C38 C41 123.4(14)
C40 C39 C38 119.9(15)
C40 C39 H39 120.0
C38 C39 H39 120.0
C35 C40 C39 119.8(15)
C35 C40 H40 120.1
C39 C40 H40 120.1
C38 C41 C42 111.7(12)
C38 C41 C43 110.4(13)
C42 C41 C43 108.8(12)
C38 C41 C44 107.2(12)
C42 C41 C44 111.1(13)
C43 C41 C44 107.6(12)
C41 C42 H42A 109.5
C41 C42 H42B 109.5
H42A C42 H42B 109.5
C41 C42 H42C 109.5
H42A C42 H42C 109.5
H42B C42 H42C 109.5
C41 C43 H43A 109.5
C41 C43 H43B 109.5
H43A C43 H43B 109.5
C41 C43 H43C 109.5
H43A C43 H43C 109.5
H43B C43 H43C 109.5
C41 C44 H44A 109.5
C41 C44 H44B 109.5
H44A C44 H44B 109.5
C41 C44 H44C 109.5
H44A C44 H44C 109.5
H44B C44 H44C 109.5
C46 C45 O7 120.8(14)
C46 C45 C50 122.5(14)
O7 C45 C50 116.6(14)
C45 C46 C47 120.9(16)
C45 C46 H46 119.6
C47 C46 H46 119.6
C46 C47 C48 117.7(16)
C46 C47 H47 121.1
C48 C47 H47 121.1
C49 C48 C47 117.1(15)
C49 C48 C51 122.7(16)
C47 C48 C51 120.1(16)
C48 C49 C50 127.1(17)
C48 C49 H49 116.4
C50 C49 H49 116.4
C49 C50 C45 114.1(16)
C49 C50 H50 122.9
C45 C50 H50 122.9
C54 C51 C52 112.7(9)
C54 C51 C53 110.7(9)
C52 C51 C53 109.3(8)
C54 C51 C48 101.7(13)
C52 C51 C48 113.0(13)
C53 C51 C48 109.2(13)
C51 C52 H52A 109.5
C51 C52 H52B 109.5
H52A C52 H52B 109.5
C51 C52 H52C 109.5
H52A C52 H52C 109.5
H52B C52 H52C 109.5
C51 C53 H53A 109.5
C51 C53 H53B 109.5
H53A C53 H53B 109.5
C51 C53 H53C 109.5
H53A C53 H53C 109.5
H53B C53 H53C 109.5
C51 C54 H54A 109.5
C51 C54 H54B 109.5
H54A C54 H54B 109.5
C51 C54 H54C 109.5
H54A C54 H54C 109.5
H54B C54 H54C 109.5
C60 C55 C56 124.8(14)
C60 C55 O8 125.2(13)
C56 C55 O8 109.4(13)
C55 C56 C57 113.7(14)
C55 C56 H56 123.2
C57 C56 H56 123.2
C58 C57 C56 122.5(14)
C58 C57 H57 118.8
C56 C57 H57 118.8
C59 C58 C57 117.8(14)
C59 C58 C61 121.4(15)
C57 C58 C61 120.7(13)
C58 C59 C60 123.1(15)
C58 C59 H59 118.4
C60 C59 H59 118.4
C55 C60 C59 117.9(14)
C55 C60 H60 121.1
C59 C60 H60 121.1
C63 C61 C62 109.2(12)
C63 C61 C58 110.4(13)
C62 C61 C58 106.5(12)
C63 C61 C64 108.7(12)
C62 C61 C64 111.1(13)
C58 C61 C64 111.0(12)
C61 C62 H62A 109.5
C61 C62 H62B 109.5
H62A C62 H62B 109.5
C61 C62 H62C 109.5
H62A C62 H62C 109.5
H62B C62 H62C 109.5
C61 C63 H63A 109.5
C61 C63 H63B 109.5
H63A C63 H63B 109.5
C61 C63 H63C 109.5
H63A C63 H63C 109.5
H63B C63 H63C 109.5
C61 C64 H64A 109.5
C61 C64 H64B 109.5
H64A C64 H64B 109.5
C61 C64 H64C 109.5
H64A C64 H64C 109.5
H64B C64 H64C 109.5
N1 C65 C66 109.2(11)
N1 C65 H65A 109.9
C66 C65 H65A 109.9
N1 C65 H65B 109.9
C66 C65 H65B 109.9
H65A C65 H65B 108.3
C67 C66 C65 110.2(12)
C67 C66 H66A 109.6
C65 C66 H66A 109.6
C67 C66 H66B 109.6
C65 C66 H66B 109.6
H66A C66 H66B 108.1
C66 C67 Si1 118.6(9)
C66 C67 H67A 107.7
Si1 C67 H67A 107.7
C66 C67 H67B 107.7
Si1 C67 H67B 107.7
H67A C67 H67B 107.1
C69 C68 Si2 113.5(17)
C69 C68 H68A 108.9
Si2 C68 H68A 108.9
C69 C68 H68B 108.9
Si2 C68 H68B 108.9
H68A C68 H68B 107.7
C70 C69 C71 106.1(19)
C70 C69 C68 118(2)
C71 C69 C68 108(2)
C70 C69 H69 108.2
C71 C69 H69 108.2
C68 C69 H69 108.2
C69 C70 H70A 109.5
C69 C70 H70B 109.5
H70A C70 H70B 109.5
C69 C70 H70C 109.5
H70A C70 H70C 109.5
H70B C70 H70C 109.5
C69 C71 H71A 109.5
C69 C71 H71B 109.5
H71A C71 H71B 109.5
C69 C71 H71C 109.5
H71A C71 H71C 109.5
H71B C71 H71C 109.5
C73 C72 Si7 123.3(17)
C73 C72 H72A 106.5
Si7 C72 H72A 106.5
C73 C72 H72B 106.5
Si7 C72 H72B 106.5
H72A C72 H72B 106.5
C72 C73 C74 106(2)
C72 C73 C75 117(2)
C74 C73 C75 98.7(17)
C72 C73 H73 111.4
C74 C73 H73 111.4
C75 C73 H73 111.4
C73 C74 H74A 109.5
C73 C74 H74B 109.5
H74A C74 H74B 109.5
C73 C74 H74C 109.5
H74A C74 H74C 109.5
H74B C74 H74C 109.5
C73 C75 H75A 109.5
C73 C75 H75B 109.5
H75A C75 H75B 109.5
C73 C75 H75C 109.5
H75A C75 H75C 109.5
H75B C75 H75C 109.5
C77 C76 Si8 118.0(14)
C77 C76 H76A 107.8
Si8 C76 H76A 107.8
C77 C76 H76B 107.8
Si8 C76 H76B 107.8
H76A C76 H76B 107.1
C79 C77 C78 103.7(17)
C79 C77 C76 114.4(19)
C78 C77 C76 112.7(17)
C79 C77 H77 108.6
C78 C77 H77 108.6
C76 C77 H77 108.6
C77 C78 H78A 109.5
C77 C78 H78B 109.5
H78A C78 H78B 109.5
C77 C78 H78C 109.5
H78A C78 H78C 109.5
H78B C78 H78C 109.5
C77 C79 H79A 109.5
C77 C79 H79B 109.5
H79A C79 H79B 109.5
C77 C79 H79C 109.5
H79A C79 H79C 109.5
H79B C79 H79C 109.5
C81 C80 Si5 126.9(14)
C81 C80 H80A 105.6
Si5 C80 H80A 105.6
C81 C80 H80B 105.6
Si5 C80 H80B 105.6
H80A C80 H80B 106.1
C83 C81 C80 102.3(9)
C83 C81 C82 101.1(9)
C80 C81 C82 101.3(9)
C83 C81 H81 116.5
C80 C81 H81 116.5
C82 C81 H81 116.5
C81 C82 H82A 109.5
C81 C82 H82B 109.5
H82A C82 H82B 109.5
C81 C82 H82C 109.5
H82A C82 H82C 109.5
H82B C82 H82C 109.5
C81 C83 H83A 109.5
C81 C83 H83B 109.5
H83A C83 H83B 109.5
C81 C83 H83C 109.5
H83A C83 H83C 109.5
H83B C83 H83C 109.5
C85 C84 Si6 113.0(17)
C85 C84 H84A 109.0
Si6 C84 H84A 109.0
C85 C84 H84B 109.0
Si6 C84 H84B 109.0
H84A C84 H84B 107.8
C87 C85 C86 100.6(8)
C87 C85 C84 100.6(8)
C86 C85 C84 100.3(6)
C87 C85 H85 117.4
C86 C85 H85 117.4
C84 C85 H85 117.4
C85 C86 H86A 109.5
C85 C86 H86B 109.5
H86A C86 H86B 109.5
C85 C86 H86C 109.5
H86A C86 H86C 109.5
H86B C86 H86C 109.5
C85 C87 H87A 109.5
C85 C87 H87B 109.5
H87A C87 H87B 109.5
C85 C87 H87C 109.5
H87A C87 H87C 109.5
H87B C87 H87C 109.5
C90 C88 Si3 114(2)
C90 C88 H88A 108.7
Si3 C88 H88A 108.7
C90 C88 H88B 108.7
Si3 C88 H88B 108.7
H88A C88 H88B 107.6
C90 C89 H89A 109.5
C90 C89 H89B 109.5
H89A C89 H89B 109.5
C90 C89 H89C 109.5
H89A C89 H89C 109.5
H89B C89 H89C 109.5
C88 C90 C91 100.2(9)
C88 C90 C89 101.9(9)
C91 C90 C89 99.0(9)
C88 C90 H90 117.5
C91 C90 H90 117.5
C89 C90 H90 117.5
C90 C91 H91A 109.5
C90 C91 H91B 109.5
H91A C91 H91B 109.5
C90 C91 H91C 109.5
H91A C91 H91C 109.5
H91B C91 H91C 109.5
C93 C92 Si4 116(2)
C93 C92 H92A 108.3
Si4 C92 H92A 108.3
C93 C92 H92B 108.3
Si4 C92 H92B 108.3
H92A C92 H92B 107.4
C92 C93 C95 113(2)
C92 C93 C94 117(2)
C95 C93 C94 101(2)
C92 C93 H93 108.6
C95 C93 H93 108.6
C94 C93 H93 108.6
C93 C94 H94A 109.5
C93 C94 H94B 109.5
H94A C94 H94B 109.5
C93 C94 H94C 109.5
H94A C94 H94C 109.5
H94B C94 H94C 109.5
C93 C95 H95A 109.5
C93 C95 H95B 109.5
H95A C95 H95B 109.5
C93 C95 H95C 109.5
H95A C95 H95C 109.5
H95B C95 H95C 109.5
C97 C96 N2 100.2(7)
C97 C96 H96A 111.7
N2 C96 H96A 111.7
C97 C96 H96B 111.7
N2 C96 H96B 111.7
H96A C96 H96B 109.5
C96 C97 C98 100.2(8)
C96 C97 H97A 111.7
C98 C97 H97A 111.7
C96 C97 H97B 111.7
C98 C97 H97B 111.7
H97A C97 H97B 109.5
C97 C98 Si9 133.6(11)
C97 C98 H98A 103.8
Si9 C98 H98A 103.8
C97 C98 H98B 103.8
Si9 C98 H98B 103.8
H98A C98 H98B 105.4
C100 C99 Si10 118(2)
C100 C99 H99A 107.9
Si10 C99 H99A 107.9
C100 C99 H99B 107.9
Si10 C99 H99B 107.9
H99A C99 H99B 107.2
C99 C100 C101 100.5(9)
C99 C100 C102 101.6(9)
C101 C100 C102 100.3(8)
C99 C100 H100 117.1
C101 C100 H100 117.1
C102 C100 H100 117.1
C100 C101 H10A 109.5
C100 C101 H10B 109.5
H10A C101 H10B 109.5
C100 C101 H10C 109.5
H10A C101 H10C 109.5
H10B C101 H10C 109.5
C100 C102 H10D 109.5
C100 C102 H10E 109.5
H10D C102 H10E 109.5
C100 C102 H10F 109.5
H10D C102 H10F 109.5
H10E C102 H10F 109.5
C104 C103 Si11 114.4(16)
C104 C103 H10G 108.7
Si11 C103 H10G 108.7
C104 C103 H10H 108.7
Si11 C103 H10H 108.7
H10G C103 H10H 107.6
C105 C104 C103 113.7(11)
C105 C104 C106 114.8(11)
C103 C104 C106 114.1(11)
C105 C104 H104 104.2
C103 C104 H104 104.2
C106 C104 H104 104.2
C104 C105 H10I 109.5
C104 C105 H10J 109.5
H10I C105 H10J 109.5
C104 C105 H10K 109.5
H10I C105 H10K 109.5
H10J C105 H10K 109.5
C104 C106 H10L 109.5
C104 C106 H10M 109.5
H10L C106 H10M 109.5
C104 C106 H10N 109.5
H10L C106 H10N 109.5
H10M C106 H10N 109.5
C108 C107 Si13 110.7(15)
C108 C107 H10O 109.5
Si13 C107 H10O 109.5
C108 C107 H10P 109.5
Si13 C107 H10P 109.5
H10O C107 H10P 108.1
C107 C108 C110 101.6(9)
C107 C108 C109 100.8(9)
C110 C108 C109 99.7(9)
C107 C108 H108 117.3
C110 C108 H108 117.3
C109 C108 H108 117.3
C108 C109 H10Q 109.5
C108 C109 H10R 109.5
H10Q C109 H10R 109.5
C108 C109 H10S 109.5
H10Q C109 H10S 109.5
H10R C109 H10S 109.5
C108 C110 H11A 109.5
C108 C110 H11B 109.5
H11A C110 H11B 109.5
C108 C110 H11C 109.5
H11A C110 H11C 109.5
H11B C110 H11C 109.5
C112 C111 Si16 111.3(15)
C112 C111 H11D 109.4
Si16 C111 H11D 109.4
C112 C111 H11E 109.4
Si16 C111 H11E 109.4
H11D C111 H11E 108.0
C111 C112 C113 113.4(11)
C111 C112 C114 112.5(11)
C113 C112 C114 112.0(11)
C111 C112 H112 106.1
C113 C112 H112 106.1
C114 C112 H112 106.1
C112 C113 H11F 109.5
C112 C113 H11G 109.5
H11F C113 H11G 109.5
C112 C113 H11H 109.5
H11F C113 H11H 109.5
H11G C113 H11H 109.5
C112 C114 H11I 109.5
C112 C114 H11J 109.5
H11I C114 H11J 109.5
C112 C114 H11K 109.5
H11I C114 H11K 109.5
H11J C114 H11K 109.5
C116 C115 Si12 114.1(16)
C116 C115 H11L 108.7
Si12 C115 H11L 108.7
C116 C115 H11M 108.7
Si12 C115 H11M 108.7
H11L C115 H11M 107.6
C117 C116 C115 101.3(9)
C117 C116 C118 101.3(9)
C115 C116 C118 101.1(9)
C117 C116 H116 116.8
C115 C116 H116 116.8
C118 C116 H116 116.8
C116 C117 H11N 109.5
C116 C117 H11O 109.5
H11N C117 H11O 109.5
C116 C117 H11P 109.5
H11N C117 H11P 109.5
H11O C117 H11P 109.5
C116 C118 H11Q 109.5
C116 C118 H11R 109.5
H11Q C118 H11R 109.5
C116 C118 H11S 109.5
H11Q C118 H11S 109.5
H11R C118 H11S 109.5
C120 C119 Si14 121.4(15)
C120 C119 H11T 107.0
Si14 C119 H11T 107.0
C120 C119 H11U 107.0
Si14 C119 H11U 107.0
H11T C119 H11U 106.7
C122 C120 C119 113.7(10)
C122 C120 C121 113.8(11)
C119 C120 C121 114.3(10)
C122 C120 H120 104.5
C119 C120 H120 104.5
C121 C120 H120 104.5
C120 C121 H12A 109.5
C120 C121 H12B 109.5
H12A C121 H12B 109.5
C120 C121 H12C 109.5
H12A C121 H12C 109.5
H12B C121 H12C 109.5
C120 C122 H12D 113.8
C120 C122 H12E 120.6
H12D C122 H12E 109.5
C120 C122 H12F 92.3
H12D C122 H12F 109.5
H12E C122 H12F 109.5
C124 C123 Si15 113.1(15)
C124 C123 H12G 109.0
Si15 C123 H12G 109.0
C124 C123 H12H 109.0
Si15 C123 H12H 109.0
H12G C123 H12H 107.8
C126 C124 C125 100.2(8)
C126 C124 C123 100.9(8)
C125 C124 C123 100.6(6)
C126 C124 H124 117.4
C125 C124 H124 117.4
C123 C124 H124 117.4
C124 C125 H12I 109.5
C124 C125 H12J 109.5
H12I C125 H12J 109.5
C124 C125 H12K 109.5
H12I C125 H12K 109.5
H12J C125 H12K 109.5
C124 C126 H12L 109.5
C124 C126 H12M 109.5
H12L C126 H12M 109.5
C124 C126 H12N 109.5
H12L C126 H12N 109.5
H12M C126 H12N 109.5

loop_
_geom_bond_atom_site_label_1
_geom_bond_atom_site_label_2
_geom_bond_distance
Cl4 C128 1.79(2)
Cl5 C128 1.80(3)
Cl6 C128 1.61(3)
C128 H128 1.0000
Cl1 C127 1.771(10)
Cl2 C127 1.766(10)
Cl3 C127 1.758(10)
C127 H127 1.0000
Si1 O14 1.609(10)
Si1 O32 1.611(11)
Si1 O16 1.624(10)
Si1 C67 1.837(13)
Si2 O11 1.582(10)
Si2 O32 1.598(11)
Si2 O10 1.621(10)
Si2 C68 1.880(19)
Si3 O11 1.572(10)
Si3 O13 1.624(12)
Si3 O12 1.653(13)
Si3 C88 1.95(2)
Si4 O17 1.570(14)
Si4 O13 1.616(12)
Si4 O14 1.631(10)
Si4 C92 1.82(2)
Si5 O15 1.580(12)
Si5 O29 1.657(12)
Si5 O17 1.672(14)
Si5 C80 1.883(15)
Si6 O29 1.584(12)
Si6 O9 1.586(11)
Si6 O12 1.644(12)
Si6 C84 1.89(2)
Si7 O9 1.602(11)
Si7 O10 1.610(10)
Si7 O18 1.651(10)
Si7 C72 1.834(18)
Si8 O18 1.608(10)
Si8 O16 1.621(10)
Si8 O15 1.677(12)
Si8 C76 1.775(18)
Si9 O21 1.592(12)
Si9 O28 1.607(19)
Si9 O20 1.616(14)
Si9 C98 1.901(16)
Si10 O27 1.55(2)
Si10 O24 1.585(9)
Si10 O28 1.62(2)
Si10 C99 1.826(10)
Si11 O25 1.522(19)
Si11 O24 1.587(9)
Si11 O26 1.69(2)
Si11 C103 1.88(4)
Si12 O31 1.571(15)
Si12 O21 1.643(12)
Si12 O25 1.659(16)
Si12 C115 1.90(2)
Si13 O23 1.51(2)
Si13 O26 1.52(2)
Si13 O22 1.641(17)
Si13 C107 1.902(10)
Si14 O22 1.568(16)
Si14 O27 1.64(2)
Si14 O30 1.66(2)
Si14 C119 1.807(9)
Si15 O30 1.57(2)
Si15 O20 1.623(14)
Si15 O19 1.73(2)
Si15 C123 1.917(10)
Si16 O19 1.536(19)
Si16 O31 1.636(15)
Si16 O23 1.65(2)
Si16 C111 1.901(10)
O1 C20 1.234(15)
O2 C1 1.241(15)
O3 C10 1.208(15)
O4 C11 1.252(15)
O5 C17 1.345(14)
O5 C25 1.463(16)
O6 C14 1.353(14)
O6 C35 1.455(15)
O7 C4 1.383(15)
O7 C45 1.384(15)
O8 C7 1.368(14)
O8 C55 1.470(15)
N1 C1 1.378(16)
N1 C20 1.391(16)
N1 C65 1.482(15)
N2 C11 1.441(17)
N2 C10 1.447(17)
N2 C96 1.543(9)
C1 C2 1.500(18)
C2 C3 1.366(17)
C2 C21 1.415(17)
C3 C4 1.376(16)
C3 H3 0.9500
C4 C5 1.421(17)
C5 C6 1.466(17)
C5 C22 1.480(17)
C6 C7 1.434(16)
C6 C23 1.458(17)
C7 C8 1.355(16)
C8 C9 1.364(17)
C8 H8 0.9500
C9 C10 1.410(18)
C9 C24 1.436(17)
C11 C12 1.442(18)
C12 C13 1.358(17)
C12 C24 1.412(17)
C13 C14 1.350(17)
C13 H13 0.9500
C14 C15 1.411(17)
C15 C23 1.433(17)
C15 C16 1.467(17)
C16 C17 1.370(17)
C16 C22 1.411(17)
C17 C18 1.452(17)
C18 C19 1.380(17)
C18 H18 0.9500
C19 C21 1.327(17)
C19 C20 1.443(18)
C21 C22 1.427(17)
C23 C24 1.416(17)
C25 C26 1.32(2)
C25 C30 1.352(19)
C26 C27 1.351(18)
C26 H26 0.9500
C27 C28 1.33(2)
C27 H27 0.9500
C28 C29 1.35(2)
C28 C31 1.55(2)
C29 C30 1.349(18)
C29 H29 0.9500
C30 H30 0.9500
C31 C34 1.42(2)
C31 C32 1.43(2)
C31 C33 1.50(2)
C32 H32A 0.9800
C32 H32B 0.9800
C32 H32C 0.9800
C33 H33A 0.9800
C33 H33B 0.9800
C33 H33C 0.9800
C34 H34A 0.9800
C34 H34B 0.9800
C34 H34C 0.9800
C35 C40 1.315(18)
C35 C36 1.355(18)
C36 C37 1.421(17)
C36 H36 0.9500
C37 C38 1.364(18)
C37 H37 0.9500
C38 C39 1.434(19)
C38 C41 1.547(18)
C39 C40 1.372(17)
C39 H39 0.9500
C40 H40 0.9500
C41 C42 1.548(19)
C41 C43 1.604(19)
C41 C44 1.607(19)
C42 H42A 0.9800
C42 H42B 0.9800
C42 H42C 0.9800
C43 H43A 0.9800
C43 H43B 0.9800
C43 H43C 0.9800
C44 H44A 0.9800
C44 H44B 0.9800
C44 H44C 0.9800
C45 C46 1.381(19)
C45 C50 1.45(2)
C46 C47 1.438(18)
C46 H46 0.9500
C47 C48 1.48(2)
C47 H47 0.9500
C48 C49 1.36(2)
C48 C51 1.54(2)
C49 C50 1.410(18)
C49 H49 0.9500
C50 H50 0.9500
C51 C54 1.492(9)
C51 C52 1.503(9)
C51 C53 1.526(9)
C52 H52A 0.9800
C52 H52B 0.9800
C52 H52C 0.9800
C53 H53A 0.9800
C53 H53B 0.9800
C53 H53C 0.9800
C54 H54A 0.9800
C54 H54B 0.9800
C54 H54C 0.9800
C55 C60 1.319(17)
C55 C56 1.411(17)
C56 C57 1.440(17)
C56 H56 0.9500
C57 C58 1.380(18)
C57 H57 0.9500
C58 C59 1.345(17)
C58 C61 1.563(19)
C59 C60 1.399(17)
C59 H59 0.9500
C60 H60 0.9500
C61 C63 1.536(18)
C61 C62 1.552(19)
C61 C64 1.578(19)
C62 H62A 0.9800
C62 H62B 0.9800
C62 H62C 0.9800
C63 H63A 0.9800
C63 H63B 0.9800
C63 H63C 0.9800
C64 H64A 0.9800
C64 H64B 0.9800
C64 H64C 0.9800
C65 C66 1.564(17)
C65 H65A 0.9900
C65 H65B 0.9900
C66 C67 1.521(16)
C66 H66A 0.9900
C66 H66B 0.9900
C67 H67A 0.9900
C67 H67B 0.9900
C68 C69 1.58(3)
C68 H68A 0.9900
C68 H68B 0.9900
C69 C70 1.40(2)
C69 C71 1.49(3)
C69 H69 1.0000
C70 H70A 0.9800
C70 H70B 0.9800
C70 H70C 0.9800
C71 H71A 0.9800
C71 H71B 0.9800
C71 H71C 0.9800
C72 C73 1.32(2)
C72 H72A 0.9900
C72 H72B 0.9900
C73 C74 1.55(3)
C73 C75 1.59(3)
C73 H73 1.0000
C74 H74A 0.9800
C74 H74B 0.9800
C74 H74C 0.9800
C75 H75A 0.9800
C75 H75B 0.9800
C75 H75C 0.9800
C76 C77 1.55(2)
C76 H76A 0.9900
C76 H76B 0.9900
C77 C79 1.43(2)
C77 C78 1.54(2)
C77 H77 1.0000
C78 H78A 0.9800
C78 H78B 0.9800
C78 H78C 0.9800
C79 H79A 0.9800
C79 H79B 0.9800
C79 H79C 0.9800
C80 C81 1.495(10)
C80 H80A 0.9900
C80 H80B 0.9900
C81 C83 1.476(10)
C81 C82 1.500(10)
C81 H81 1.0000
C82 H82A 0.9800
C82 H82B 0.9800
C82 H82C 0.9800
C83 H83A 0.9800
C83 H83B 0.9800
C83 H83C 0.9800
C84 C85 1.503(7)
C84 H84A 0.9900
C84 H84B 0.9900
C85 C87 1.487(10)
C85 C86 1.499(7)
C85 H85 1.0000
C86 H86A 0.9800
C86 H86B 0.9800
C86 H86C 0.9800
C87 H87A 0.9800
C87 H87B 0.9800
C87 H87C 0.9800
C88 C90 1.481(10)
C88 H88A 0.9900
C88 H88B 0.9900
C89 C90 1.503(10)
C89 H89A 0.9800
C89 H89B 0.9800
C89 H89C 0.9800
C90 C91 1.503(10)
C90 H90 1.0000
C91 H91A 0.9800
C91 H91B 0.9800
C91 H91C 0.9800
C92 C93 1.51(3)
C92 H92A 0.9900
C92 H92B 0.9900
C93 C95 1.52(3)
C93 C94 1.55(3)
C93 H93 1.0000
C94 H94A 0.9800
C94 H94B 0.9800
C94 H94C 0.9800
C95 H95A 0.9800
C95 H95B 0.9800
C95 H95C 0.9800
C96 C97 1.462(9)
C96 H96A 0.9900
C96 H96B 0.9900
C97 C98 1.539(9)
C97 H97A 0.9900
C97 H97B 0.9900
C98 H98A 0.9900
C98 H98B 0.9900
C99 C100 1.486(10)
C99 H99A 0.9900
C99 H99B 0.9900
C100 C101 1.497(10)
C100 C102 1.501(7)
C100 H100 1.0000
C101 H10A 0.9800
C101 H10B 0.9800
C101 H10C 0.9800
C102 H10D 0.9800
C102 H10E 0.9800
C102 H10F 0.9800
C103 C104 1.490(10)
C103 H10G 0.9900
C103 H10H 0.9900
C104 C105 1.486(10)
C104 C106 1.491(10)
C104 H104 1.0000
C105 H10I 0.9800
C105 H10J 0.9800
C105 H10K 0.9800
C106 H10L 0.9800
C106 H10M 0.9800
C106 H10N 0.9800
C107 C108 1.486(10)
C107 H10O 0.9900
C107 H10P 0.9900
C108 C110 1.503(10)
C108 C109 1.506(10)
C108 H108 1.0000
C109 H10Q 0.9800
C109 H10R 0.9800
C109 H10S 0.9800
C110 H11A 0.9800
C110 H11B 0.9800
C110 H11C 0.9800
C111 C112 1.492(10)
C111 H11D 0.9900
C111 H11E 0.9900
C112 C113 1.496(10)
C112 C114 1.502(10)
C112 H112 1.0000
C113 H11F 0.9800
C113 H11G 0.9800
C113 H11H 0.9800
C114 H11I 0.9800
C114 H11J 0.9800
C114 H11K 0.9800
C115 C116 1.492(10)
C115 H11L 0.9900
C115 H11M 0.9900
C116 C117 1.482(10)
C116 C118 1.495(10)
C116 H116 1.0000
C117 H11N 0.9800
C117 H11O 0.9800
C117 H11P 0.9800
C118 H11Q 0.9800
C118 H11R 0.9800
C118 H11S 0.9800
C119 C120 1.490(7)
C119 H11T 0.9900
C119 H11U 0.9900
C120 C122 1.486(10)
C120 C121 1.502(10)
C120 H120 1.0000
C121 H12A 0.9800
C121 H12B 0.9800
C121 H12C 0.9800
C122 H12D 0.9795
C122 H12E 0.9802
C122 H12F 0.9799
C123 C124 1.500(7)
C123 H12G 0.9900
C123 H12H 0.9900
C124 C126 1.488(10)
C124 C125 1.500(7)
C124 H124 1.0000
C125 H12I 0.9800
C125 H12J 0.9800
C125 H12K 0.9800
C126 H12L 0.9800
C126 H12M 0.9800
C126 H12N 0.9800
